data_4118769
loop_
_publ_author_name
'Ryo Shintani'
'Eleanor E. Maciver'
'Fumiko Tamakuni'
'Tamio Hayashi'

_publ_section_title
;
 Rhodium-Catalyzed Asymmetric Synthesis of Silicon-Stereogenic
 Dibenzooxasilines via Enantioselective Transmetalation
;
_journal_name_full 'Journal of the American Chemical Society'
_journal_page_first 16955
_journal_page_last 16958
_journal_paper_doi 10.1021/ja3076555
_journal_volume 134
_journal_year 2012
_chemical_absolute_configuration 'CHOOSE rm ad rmad syn or unk'
_chemical_formula_moiety 'C23 H26 O Si '
_chemical_formula_sum 'C23 H26 O Si'
_chemical_formula_weight 346.54
_space_group_IT_number 4
_symmetry_cell_setting monoclinic
_symmetry_Int_Tables_number 4
_symmetry_space_group_name_Hall 'P 2yb'
_symmetry_space_group_name_H-M 'P 1 21 1'
_cell_angle_alpha 90.0000
_cell_angle_beta 99.1108(7)
_cell_angle_gamma 90.0000
_cell_formula_units_Z 4
_cell_length_a 9.68805(18)
_cell_length_b 10.08629(18)
_cell_length_c 20.5544(4)
_cell_measurement_reflns_used 19164
_cell_measurement_temperature 93.1
_cell_measurement_theta_max 68.3
_cell_measurement_theta_min 4.4
_cell_volume 1983.16(6)
_computing_cell_refinement PROCESS-AUTO
_computing_data_collection PROCESS-AUTO
_computing_data_reduction CrystalStructure
_computing_publication_material 'CrystalStructure 3.8'
_computing_structure_refinement SHELXL
_computing_structure_solution SIR92
_diffrn_ambient_temperature 93(1)
_diffrn_detector_area_resol_mean 10.00
_diffrn_measured_fraction_theta_full 0.994
_diffrn_measured_fraction_theta_max 0.994
_diffrn_measurement_device_type 'Rigaku RAXIS-RAPID'
_diffrn_measurement_method \w
_diffrn_radiation_type 'Cu K\a'
_diffrn_radiation_wavelength 1.54187
_diffrn_reflns_av_R_equivalents 0.034
_diffrn_reflns_limit_h_max 11
_diffrn_reflns_limit_h_min -11
_diffrn_reflns_limit_k_max 11
_diffrn_reflns_limit_k_min -11
_diffrn_reflns_limit_l_max 24
_diffrn_reflns_limit_l_min -24
_diffrn_reflns_number 20020
_diffrn_reflns_theta_full 68.25
_diffrn_reflns_theta_max 68.25
_exptl_absorpt_coefficient_mu 1.081
_exptl_absorpt_correction_T_max 0.723
_exptl_absorpt_correction_T_min 0.627
_exptl_absorpt_correction_type multi-scan
_exptl_absorpt_process_details
;
    Higashi, T. (1995). Program for Absorption Correction.
    Rigaku Corporation, Tokyo, Japan.
;
_exptl_crystal_colour colorless
_exptl_crystal_density_diffrn 1.161
_exptl_crystal_description prism
_exptl_crystal_F_000 744.00
_exptl_crystal_size_max 0.50
_exptl_crystal_size_mid 0.40
_exptl_crystal_size_min 0.30
_refine_diff_density_max 0.31
_refine_diff_density_min -0.22
_refine_ls_abs_structure_details 'Flack, H. D. (1983), Acta Cryst. A39, 876-881.  2586 Friedel Pairs'
_refine_ls_abs_structure_Flack -0.02(2)
_refine_ls_extinction_method none
_refine_ls_goodness_of_fit_ref 1.077
_refine_ls_hydrogen_treatment refall
_refine_ls_number_parameters 458
_refine_ls_number_reflns 6415
_refine_ls_R_factor_gt 0.0373
_refine_ls_shift/su_max 0.0010
_refine_ls_structure_factor_coef Fsqd
_refine_ls_weighting_details 'w = 1/[\s^2^(Fo^2^)+(0.0614P)^2^+0.4406P] where P=(Fo^2^+2Fc^2^)/3'
_refine_ls_weighting_scheme calc
_refine_ls_wR_factor_ref 0.1064
_reflns_number_gt 6128
_reflns_number_total 6415
_reflns_threshold_expression F^2^>2.0\s(F^2^)
_cod_data_source_file ja3076555_si_003.cif
_cod_data_source_block '_20703yuki'
_cod_original_formula_sum 'C23 H26 O Si '
_cod_database_code 4118769

loop_
_symmetry_equiv_pos_site_id
_symmetry_equiv_pos_as_xyz
1 +X,+Y,+Z
2 -X,1/2+Y,-Z

loop_
_atom_site_label
_atom_site_type_symbol
_atom_site_fract_x
_atom_site_fract_y
_atom_site_fract_z
_atom_site_U_iso_or_equiv
_atom_site_adp_type
_atom_site_occupancy
_atom_site_symmetry_multiplicity
_atom_site_calc_flag
_atom_site_refinement_flags
Si(1) Si 0.38969(6) 0.22487(6) 0.63970(3) 0.02574(14) Uani 1.00 1 d .
Si(2) Si -0.04716(6) -0.25214(7) 0.86844(3) 0.02486(14) Uani 1.00 1 d .
O(2) O 0.2699(2) -0.3228(2) 0.77779(10) 0.0426(4) Uani 1.00 1 d .
O(1) O 0.1863(2) -0.0867(2) 0.70985(8) 0.0392(4) Uani 1.00 1 d .
C(1) C 0.2028(2) 0.2408(2) 0.65755(10) 0.0271(4) Uani 1.00 1 d .
C(18) C 0.5121(2) 0.2618(2) 0.71895(10) 0.0275(5) Uani 1.00 1 d .
C(2) C 0.1724(2) 0.3573(2) 0.68928(11) 0.0323(5) Uani 1.00 1 d .
C(44) C -0.3659(2) -0.2474(3) 0.67078(11) 0.0362(5) Uani 1.00 1 d .
C(6) C 0.0924(2) 0.1509(2) 0.63901(11) 0.0278(5) Uani 1.00 1 d .
C(13) C 0.4397(2) 0.0556(2) 0.61458(13) 0.0328(5) Uani 1.00 1 d .
C(12) C 0.1550(2) -0.0905(2) 0.64189(12) 0.0317(5) Uani 1.00 1 d .
C(39) C -0.1997(2) -0.0981(3) 0.95132(12) 0.0399(6) Uani 1.00 1 d .
C(36) C 0.0267(2) -0.4233(2) 0.86968(11) 0.0283(5) Uani 1.00 1 d .
C(37) C -0.1161(2) -0.2266(2) 0.94928(11) 0.0284(5) Uani 1.00 1 d .
C(11) C 0.1735(2) -0.2115(2) 0.61172(13) 0.0366(5) Uani 1.00 1 d .
C(42) C -0.1338(2) -0.2513(3) 0.73145(11) 0.0347(5) Uani 1.00 1 d .
C(24) C 0.0786(2) -0.1126(2) 0.85763(11) 0.0312(5) Uani 1.00 1 d .
C(9) C 0.1015(2) -0.1087(3) 0.50619(13) 0.0389(6) Uani 1.00 1 d .
C(3) C 0.0379(2) 0.3863(3) 0.70080(12) 0.0412(6) Uani 1.00 1 d .
C(7) C 0.1107(2) 0.0227(2) 0.60555(11) 0.0287(5) Uani 1.00 1 d .
C(20) C 0.6670(2) 0.4010(3) 0.79481(13) 0.0407(6) Uani 1.00 1 d .
C(35) C 0.3216(2) -0.3374(3) 0.84336(13) 0.0411(6) Uani 1.00 1 d .
C(30) C 0.3029(2) -0.2423(3) 0.89036(12) 0.0416(7) Uani 1.00 1 d .
C(23) C 0.5472(2) 0.1570(3) 0.76359(13) 0.0418(6) Uani 1.00 1 d .
C(5) C -0.0423(2) 0.1801(3) 0.65274(12) 0.0369(6) Uani 1.00 1 d .
C(46) C -0.3282(2) -0.2370(2) 0.78944(12) 0.0327(5) Uani 1.00 1 d .
C(19) C 0.5742(2) 0.3830(2) 0.73643(12) 0.0346(5) Uani 1.00 1 d .
C(41) C -0.1835(2) -0.2426(2) 0.79181(10) 0.0273(4) Uani 1.00 1 d .
C(4) C -0.0687(2) 0.2970(3) 0.68261(12) 0.0413(7) Uani 1.00 1 d .
C(21) C 0.6987(2) 0.2968(3) 0.83768(13) 0.0396(6) Uani 1.00 1 d .
C(40) C -0.2085(2) -0.3441(3) 0.96288(13) 0.0381(6) Uani 1.00 1 d .
C(29) C 0.2261(2) -0.1160(3) 0.87087(11) 0.0379(6) Uani 1.00 1 d .
C(26) C 0.0956(3) 0.1232(3) 0.83057(13) 0.0454(7) Uani 1.00 1 d .
C(43) C -0.2233(2) -0.2537(3) 0.67194(11) 0.0388(6) Uani 1.00 1 d .
C(38) C 0.0110(2) -0.2205(2) 1.00518(12) 0.0353(6) Uani 1.00 1 d .
C(45) C -0.4188(2) -0.2391(2) 0.72930(12) 0.0354(5) Uani 1.00 1 d .
C(8) C 0.0831(2) 0.0101(3) 0.53691(12) 0.0346(5) Uani 1.00 1 d .
C(28) C 0.3044(3) -0.0017(3) 0.86346(13) 0.0467(7) Uani 1.00 1 d .
C(10) C 0.1483(2) -0.2189(2) 0.54367(13) 0.0374(6) Uani 1.00 1 d .
C(17) C 0.5670(3) 0.3473(3) 0.56119(15) 0.0496(7) Uani 1.00 1 d .
C(15) C 0.3626(3) 0.4864(2) 0.58076(13) 0.0428(6) Uani 1.00 1 d .
C(22) C 0.6387(3) 0.1752(3) 0.82215(14) 0.0476(7) Uani 1.00 1 d .
C(25) C 0.0166(3) 0.0089(3) 0.83677(12) 0.0380(6) Uani 1.00 1 d .
C(27) C 0.2388(3) 0.1166(3) 0.84420(13) 0.0514(8) Uani 1.00 1 d .
C(31) C 0.3590(2) -0.2682(4) 0.95628(14) 0.0552(8) Uani 1.00 1 d .
C(14) C 0.4122(2) 0.3447(2) 0.57049(12) 0.0346(5) Uani 1.00 1 d .
C(16) C 0.3243(3) 0.2923(3) 0.50617(12) 0.0457(7) Uani 1.00 1 d .
C(34) C 0.3900(2) -0.4569(3) 0.86194(16) 0.0544(9) Uani 1.00 1 d .
C(32) C 0.4268(3) -0.3876(5) 0.97448(19) 0.0704(13) Uani 1.00 1 d .
C(33) C 0.4411(3) -0.4809(5) 0.9268(2) 0.0695(12) Uani 1.00 1 d .
H(1) H 0.2456 0.4184 0.7034 0.039 Uiso 1.00 1 c R
H(2) H 0.0197 0.4676 0.7212 0.049 Uiso 1.00 1 c R
H(3) H -0.1605 0.3162 0.6907 0.050 Uiso 1.00 1 c R
H(4) H -0.1158 0.1180 0.6411 0.044 Uiso 1.00 1 c R
H(5) H 0.0509 0.0850 0.5109 0.042 Uiso 1.00 1 c R
H(6) H 0.0821 -0.1151 0.4595 0.047 Uiso 1.00 1 c R
H(7) H 0.1633 -0.3001 0.5224 0.045 Uiso 1.00 1 c R
H(8) H 0.2030 -0.2875 0.6374 0.044 Uiso 1.00 1 c R
H(16) H 0.2248 0.2957 0.5101 0.055 Uiso 1.00 1 c R
H(17) H 0.3510 0.2005 0.4987 0.055 Uiso 1.00 1 c R
H(18) H 0.3414 0.3474 0.4690 0.055 Uiso 1.00 1 c R
H(19) H 0.5981 0.2570 0.5537 0.060 Uiso 1.00 1 c R
H(22) H 0.5528 0.4564 0.7076 0.042 Uiso 1.00 1 c R
H(23) H 0.7084 0.4854 0.8050 0.049 Uiso 1.00 1 c R
H(24) H 0.7615 0.3088 0.8777 0.048 Uiso 1.00 1 c R
H(25) H 0.6599 0.1029 0.8517 0.057 Uiso 1.00 1 c R
H(26) H 0.5076 0.0719 0.7535 0.050 Uiso 1.00 1 c R
H(27) H -0.0824 0.0138 0.8265 0.046 Uiso 1.00 1 c R
H(28) H 0.0504 0.2045 0.8171 0.054 Uiso 1.00 1 c R
H(29) H 0.2930 0.1939 0.8404 0.062 Uiso 1.00 1 c R
H(30) H 0.4036 -0.0056 0.8718 0.056 Uiso 1.00 1 c R
H(31) H 0.3508 -0.2034 0.9890 0.066 Uiso 1.00 1 c R
H(32) H 0.4629 -0.4047 1.0194 0.085 Uiso 1.00 1 c R
H(33) H 0.4868 -0.5624 0.9392 0.083 Uiso 1.00 1 c R
H(34) H 0.4009 -0.5214 0.8295 0.065 Uiso 1.00 1 c R
H(36) H 0.0592 -0.4411 0.8277 0.034 Uiso 1.00 1 c R
H(37) H -0.0457 -0.4877 0.8761 0.034 Uiso 1.00 1 c R
H(38) H 0.1055 -0.4309 0.9058 0.034 Uiso 1.00 1 c R
H(39) H 0.0652 -0.3026 1.0054 0.042 Uiso 1.00 1 c R
H(40) H -0.0218 -0.2103 1.0476 0.042 Uiso 1.00 1 c R
H(41) H 0.0702 -0.1449 0.9979 0.042 Uiso 1.00 1 c R
H(43) H -0.1409 -0.0222 0.9439 0.048 Uiso 1.00 1 c R
H(45) H -0.1559 -0.4268 0.9619 0.046 Uiso 1.00 1 c R
H(46) H -0.2920 -0.3470 0.9291 0.046 Uiso 1.00 1 c R
H(47) H -0.2364 -0.3333 1.0064 0.046 Uiso 1.00 1 c R
H(48) H -0.0359 -0.2556 0.7315 0.042 Uiso 1.00 1 c R
H(49) H -0.1865 -0.2597 0.6319 0.047 Uiso 1.00 1 c R
H(50) H -0.4275 -0.2488 0.6299 0.043 Uiso 1.00 1 c R
H(51) H -0.5170 -0.2348 0.7287 0.042 Uiso 1.00 1 c R
H(52) H -0.3657 -0.2317 0.8294 0.039 Uiso 1.00 1 c R
H(9) H 0.161(3) -0.014(3) 0.7248(15) 0.0484 Uiso 1.00 1 c .
H(35) H 0.248(3) -0.253(3) 0.7705(17) 0.0495 Uiso 1.00 1 c .
H(10) H 0.3832 0.0321 0.5723 0.039 Uiso 1.00 1 c R
H(11) H 0.4233 -0.0089 0.6482 0.039 Uiso 1.00 1 c R
H(12) H 0.5389 0.0549 0.6101 0.039 Uiso 1.00 1 c R
H(13) H 0.4230 0.5266 0.6183 0.051 Uiso 1.00 1 c R
H(20) H 0.6238 0.3839 0.6008 0.060 Uiso 1.00 1 c R
H(21) H 0.5773 0.4028 0.5231 0.060 Uiso 1.00 1 c R
H(14) H 0.2661 0.4843 0.5895 0.051 Uiso 1.00 1 c R
H(15) H 0.3671 0.5389 0.5410 0.051 Uiso 1.00 1 c R
H(42) H -0.2295 -0.0894 0.9945 0.048 Uiso 1.00 1 c R
H(44) H -0.2821 -0.1004 0.9169 0.048 Uiso 1.00 1 c R

loop_
_atom_site_aniso_label
_atom_site_aniso_U_11
_atom_site_aniso_U_22
_atom_site_aniso_U_33
_atom_site_aniso_U_12
_atom_site_aniso_U_13
_atom_site_aniso_U_23
Si(1) 0.0265(2) 0.0282(3) 0.0226(2) 0.0007(2) 0.0039(2) -0.0005(2)
Si(2) 0.0238(2) 0.0292(3) 0.0216(2) -0.0019(2) 0.0036(2) 0.0008(2)
O(2) 0.0433(10) 0.0489(13) 0.0374(9) 0.0083(9) 0.0114(8) 0.0101(9)
O(1) 0.0590(11) 0.0348(11) 0.0254(8) 0.0027(9) 0.0117(7) 0.0016(7)
C(1) 0.0287(10) 0.0318(13) 0.0205(9) 0.0082(10) 0.0033(7) 0.0015(10)
C(18) 0.0247(10) 0.0335(14) 0.0247(10) 0.0024(9) 0.0054(8) -0.0017(9)
C(2) 0.0391(13) 0.0313(15) 0.0260(11) 0.0066(10) 0.0036(9) -0.0049(10)
C(44) 0.0352(11) 0.0385(15) 0.0314(11) -0.0016(11) -0.0061(9) 0.0031(11)
C(6) 0.0256(10) 0.0359(15) 0.0217(10) 0.0070(9) 0.0037(8) 0.0010(9)
C(13) 0.0295(12) 0.0318(15) 0.0379(13) 0.0042(10) 0.0073(10) -0.0084(11)
C(12) 0.0296(12) 0.0367(15) 0.0292(11) -0.0040(10) 0.0058(9) -0.0035(10)
C(39) 0.0435(15) 0.0465(17) 0.0310(12) 0.0043(12) 0.0098(10) -0.0015(12)
C(36) 0.0242(11) 0.0307(14) 0.0301(12) -0.0007(9) 0.0040(9) 0.0022(9)
C(37) 0.0336(11) 0.0296(14) 0.0225(10) -0.0023(9) 0.0061(8) 0.0014(9)
C(11) 0.0377(12) 0.0321(15) 0.0401(13) -0.0034(11) 0.0061(10) -0.0003(11)
C(42) 0.0279(10) 0.0463(16) 0.0290(11) 0.0039(11) 0.0020(8) 0.0020(11)
C(24) 0.0372(13) 0.0378(15) 0.0192(10) -0.0143(11) 0.0063(9) 0.0017(10)
C(9) 0.0328(12) 0.0510(17) 0.0311(12) 0.0003(12) -0.0011(10) -0.0094(12)
C(3) 0.0495(15) 0.0464(17) 0.0266(12) 0.0220(13) 0.0027(10) -0.0053(11)
C(7) 0.0224(10) 0.0340(14) 0.0291(11) -0.0010(9) 0.0022(8) -0.0005(10)
C(20) 0.0334(13) 0.0431(17) 0.0433(14) -0.0006(11) -0.0010(11) -0.0088(13)
C(35) 0.0224(11) 0.061(2) 0.0425(14) 0.0020(11) 0.0119(10) 0.0159(13)
C(30) 0.0214(10) 0.066(2) 0.0370(12) -0.0128(12) 0.0025(9) 0.0165(13)
C(23) 0.0454(14) 0.0398(16) 0.0376(14) -0.0074(12) -0.0018(11) 0.0069(12)
C(5) 0.0263(11) 0.0528(18) 0.0311(12) 0.0050(11) 0.0028(9) -0.0032(11)
C(46) 0.0300(11) 0.0364(15) 0.0319(11) -0.0039(10) 0.0058(8) 0.0074(10)
C(19) 0.0333(12) 0.0324(14) 0.0367(13) 0.0018(10) 0.0006(10) -0.0019(11)
C(41) 0.0284(10) 0.0276(13) 0.0245(10) -0.0022(9) -0.0005(8) 0.0017(9)
C(4) 0.0320(12) 0.059(2) 0.0325(13) 0.0171(12) 0.0049(10) -0.0063(12)
C(21) 0.0268(11) 0.0589(19) 0.0315(12) 0.0002(12) -0.0006(9) -0.0009(12)
C(40) 0.0365(13) 0.0452(17) 0.0338(13) -0.0055(11) 0.0092(10) 0.0050(11)
C(29) 0.0390(13) 0.0537(18) 0.0208(10) -0.0170(12) 0.0041(9) -0.0003(11)
C(26) 0.079(2) 0.0322(16) 0.0271(12) -0.0126(14) 0.0160(12) -0.0023(11)
C(43) 0.0414(12) 0.0499(17) 0.0254(11) 0.0020(13) 0.0057(9) 0.0017(12)
C(38) 0.0389(12) 0.0417(16) 0.0251(11) -0.0064(11) 0.0044(9) -0.0016(10)
C(45) 0.0265(10) 0.0400(16) 0.0384(12) -0.0026(10) 0.0013(9) 0.0047(11)
C(8) 0.0297(12) 0.0419(15) 0.0304(12) 0.0032(11) -0.0013(9) -0.0033(11)
C(28) 0.0508(16) 0.062(2) 0.0275(13) -0.0270(15) 0.0077(11) -0.0012(13)
C(10) 0.0344(12) 0.0343(15) 0.0429(14) -0.0043(10) 0.0042(10) -0.0146(11)
C(17) 0.0442(15) 0.061(2) 0.0457(15) -0.0032(14) 0.0141(12) 0.0167(14)
C(15) 0.0544(16) 0.0347(16) 0.0369(14) -0.0007(13) -0.0007(12) 0.0121(11)
C(22) 0.0469(15) 0.055(2) 0.0368(14) -0.0040(14) -0.0045(12) 0.0199(13)
C(25) 0.0500(15) 0.0394(16) 0.0258(12) -0.0053(12) 0.0093(10) -0.0017(11)
C(27) 0.075(2) 0.0479(19) 0.0324(14) -0.0360(17) 0.0131(13) -0.0081(13)
C(31) 0.0331(12) 0.089(2) 0.0408(14) -0.0257(16) -0.0040(10) 0.0124(17)
C(14) 0.0371(13) 0.0403(16) 0.0262(11) -0.0033(11) 0.0040(9) 0.0055(11)
C(16) 0.0569(16) 0.054(2) 0.0250(12) -0.0020(14) 0.0022(11) 0.0022(12)
C(34) 0.0325(14) 0.070(2) 0.0638(19) 0.0094(14) 0.0183(13) 0.0309(17)
C(32) 0.0257(13) 0.123(3) 0.059(2) -0.0160(18) -0.0070(13) 0.052(2)
C(33) 0.0270(14) 0.108(3) 0.074(2) 0.0105(17) 0.0104(15) 0.047(2)

loop_
_atom_type_symbol
_atom_type_description
_atom_type_scat_dispersion_real
_atom_type_scat_dispersion_imag
_atom_type_scat_source
C C 0.018 0.009
;
International Tables for Crystallography
(1992, Vol. C, Tables 4.2.6.8 and 6.1.1.4)
;
H H 0.000 0.000
;
International Tables for Crystallography
(1992, Vol. C, Table 6.1.1.4)
;
O O 0.049 0.032
;
International Tables for Crystallography
(1992, Vol. C, Tables 4.2.6.8 and 6.1.1.4)
;
Si Si 0.254 0.330
;
International Tables for Crystallography
(1992, Vol. C, Tables 4.2.6.8 and 6.1.1.4)
;

loop_
_geom_angle_atom_site_label_1
_geom_angle_atom_site_label_2
_geom_angle_atom_site_label_3
_geom_angle
_geom_angle_publ_flag
C(1) Si(1) C(18) 107.55(9) yes
C(1) Si(1) C(13) 115.14(11) yes
C(1) Si(1) C(14) 108.29(10) yes
C(18) Si(1) C(13) 105.25(10) yes
C(18) Si(1) C(14) 112.78(10) yes
C(13) Si(1) C(14) 107.93(12) yes
C(36) Si(2) C(37) 107.46(10) yes
C(36) Si(2) C(24) 115.81(11) yes
C(36) Si(2) C(41) 105.91(10) yes
C(37) Si(2) C(24) 108.79(10) yes
C(37) Si(2) C(41) 115.13(9) yes
C(24) Si(2) C(41) 103.98(10) yes
Si(1) C(1) C(2) 115.90(17) yes
Si(1) C(1) C(6) 126.59(19) yes
C(2) C(1) C(6) 117.4(2) yes
Si(1) C(18) C(23) 117.87(19) yes
Si(1) C(18) C(19) 125.74(17) yes
C(23) C(18) C(19) 116.4(2) yes
C(1) C(2) C(3) 121.9(2) yes
C(43) C(44) C(45) 119.8(2) yes
C(1) C(6) C(7) 122.9(2) yes
C(1) C(6) C(5) 119.9(2) yes
C(7) C(6) C(5) 117.1(2) yes
O(1) C(12) C(11) 116.8(2) yes
O(1) C(12) C(7) 121.2(2) yes
C(11) C(12) C(7) 121.9(2) yes
Si(2) C(37) C(39) 113.48(16) yes
Si(2) C(37) C(40) 110.43(17) yes
Si(2) C(37) C(38) 107.80(16) yes
C(39) C(37) C(40) 108.8(2) yes
C(39) C(37) C(38) 108.0(2) yes
C(40) C(37) C(38) 108.25(19) yes
C(12) C(11) C(10) 118.9(2) yes
C(41) C(42) C(43) 121.9(2) yes
Si(2) C(24) C(29) 127.5(2) yes
Si(2) C(24) C(25) 115.60(19) yes
C(29) C(24) C(25) 116.9(2) yes
C(8) C(9) C(10) 119.8(2) yes
C(2) C(3) C(4) 119.9(2) yes
C(6) C(7) C(12) 120.9(2) yes
C(6) C(7) C(8) 121.8(2) yes
C(12) C(7) C(8) 117.3(2) yes
C(19) C(20) C(21) 120.1(2) yes
O(2) C(35) C(30) 122.8(2) yes
O(2) C(35) C(34) 116.4(2) yes
C(30) C(35) C(34) 120.8(2) yes
C(35) C(30) C(29) 120.9(2) yes
C(35) C(30) C(31) 118.0(3) yes
C(29) C(30) C(31) 121.1(2) yes
C(18) C(23) C(22) 121.5(2) yes
C(6) C(5) C(4) 120.9(2) yes
C(41) C(46) C(45) 121.1(2) yes
C(18) C(19) C(20) 122.2(2) yes
Si(2) C(41) C(42) 116.17(15) yes
Si(2) C(41) C(46) 126.61(17) yes
C(42) C(41) C(46) 117.07(18) yes
C(3) C(4) C(5) 119.9(2) yes
C(20) C(21) C(22) 119.4(2) yes
C(24) C(29) C(30) 121.1(2) yes
C(24) C(29) C(28) 120.5(2) yes
C(30) C(29) C(28) 118.3(2) yes
C(25) C(26) C(27) 119.4(2) yes
C(44) C(43) C(42) 120.0(2) yes
C(44) C(45) C(46) 120.1(2) yes
C(9) C(8) C(7) 121.5(2) yes
C(29) C(28) C(27) 120.7(2) yes
C(11) C(10) C(9) 120.5(2) yes
C(23) C(22) C(21) 120.5(2) yes
C(24) C(25) C(26) 122.3(2) yes
C(26) C(27) C(28) 120.3(3) yes
C(30) C(31) C(32) 120.9(3) yes
Si(1) C(14) C(17) 109.38(18) yes
Si(1) C(14) C(15) 114.41(18) yes
Si(1) C(14) C(16) 107.96(19) yes
C(17) C(14) C(15) 109.5(2) yes
C(17) C(14) C(16) 108.3(2) yes
C(15) C(14) C(16) 107.1(2) yes
C(35) C(34) C(33) 120.1(3) yes
C(31) C(32) C(33) 119.6(3) yes
C(34) C(33) C(32) 120.6(4) yes
C(35) O(2) H(35) 110(2) no
C(12) O(1) H(9) 111(2) no
C(1) C(2) H(1) 119.0 no
C(3) C(2) H(1) 119.0 no
C(43) C(44) H(50) 120.1 no
C(45) C(44) H(50) 120.1 no
Si(1) C(13) H(10) 109.5 no
Si(1) C(13) H(11) 109.5 no
Si(1) C(13) H(12) 109.5 no
H(10) C(13) H(11) 109.5 no
H(10) C(13) H(12) 109.5 no
H(11) C(13) H(12) 109.5 no
C(37) C(39) H(43) 109.5 no
C(37) C(39) H(42) 109.5 no
C(37) C(39) H(44) 109.5 no
H(43) C(39) H(42) 109.5 no
H(43) C(39) H(44) 109.5 no
H(42) C(39) H(44) 109.5 no
Si(2) C(36) H(36) 109.5 no
Si(2) C(36) H(37) 109.5 no
Si(2) C(36) H(38) 109.5 no
H(36) C(36) H(37) 109.5 no
H(36) C(36) H(38) 109.5 no
H(37) C(36) H(38) 109.5 no
C(12) C(11) H(8) 120.6 no
C(10) C(11) H(8) 120.6 no
C(41) C(42) H(48) 119.0 no
C(43) C(42) H(48) 119.1 no
C(8) C(9) H(6) 120.1 no
C(10) C(9) H(6) 120.1 no
C(2) C(3) H(2) 120.1 no
C(4) C(3) H(2) 120.1 no
C(19) C(20) H(23) 120.0 no
C(21) C(20) H(23) 120.0 no
C(18) C(23) H(26) 119.3 no
C(22) C(23) H(26) 119.3 no
C(6) C(5) H(4) 119.5 no
C(4) C(5) H(4) 119.5 no
C(41) C(46) H(52) 119.4 no
C(45) C(46) H(52) 119.4 no
C(18) C(19) H(22) 118.9 no
C(20) C(19) H(22) 118.9 no
C(3) C(4) H(3) 120.1 no
C(5) C(4) H(3) 120.0 no
C(20) C(21) H(24) 120.3 no
C(22) C(21) H(24) 120.3 no
C(37) C(40) H(45) 109.5 no
C(37) C(40) H(46) 109.5 no
C(37) C(40) H(47) 109.5 no
H(45) C(40) H(46) 109.5 no
H(45) C(40) H(47) 109.5 no
H(46) C(40) H(47) 109.5 no
C(25) C(26) H(28) 120.3 no
C(27) C(26) H(28) 120.3 no
C(44) C(43) H(49) 120.0 no
C(42) C(43) H(49) 120.0 no
C(37) C(38) H(39) 109.5 no
C(37) C(38) H(40) 109.5 no
C(37) C(38) H(41) 109.5 no
H(39) C(38) H(40) 109.5 no
H(39) C(38) H(41) 109.5 no
H(40) C(38) H(41) 109.5 no
C(44) C(45) H(51) 119.9 no
C(46) C(45) H(51) 119.9 no
C(9) C(8) H(5) 119.2 no
C(7) C(8) H(5) 119.2 no
C(29) C(28) H(30) 119.7 no
C(27) C(28) H(30) 119.7 no
C(11) C(10) H(7) 119.7 no
C(9) C(10) H(7) 119.7 no
C(14) C(17) H(19) 109.5 no
C(14) C(17) H(20) 109.5 no
C(14) C(17) H(21) 109.5 no
H(19) C(17) H(20) 109.5 no
H(19) C(17) H(21) 109.5 no
H(20) C(17) H(21) 109.5 no
C(14) C(15) H(13) 109.5 no
C(14) C(15) H(14) 109.5 no
C(14) C(15) H(15) 109.5 no
H(13) C(15) H(14) 109.5 no
H(13) C(15) H(15) 109.5 no
H(14) C(15) H(15) 109.5 no
C(23) C(22) H(25) 119.7 no
C(21) C(22) H(25) 119.7 no
C(24) C(25) H(27) 118.9 no
C(26) C(25) H(27) 118.9 no
C(26) C(27) H(29) 119.9 no
C(28) C(27) H(29) 119.9 no
C(30) C(31) H(31) 119.5 no
C(32) C(31) H(31) 119.6 no
C(14) C(16) H(16) 109.5 no
C(14) C(16) H(17) 109.5 no
C(14) C(16) H(18) 109.5 no
H(16) C(16) H(17) 109.5 no
H(16) C(16) H(18) 109.5 no
H(17) C(16) H(18) 109.5 no
C(35) C(34) H(34) 120.0 no
C(33) C(34) H(34) 120.0 no
C(31) C(32) H(32) 120.2 no
C(33) C(32) H(32) 120.2 no
C(34) C(33) H(33) 119.7 no
C(32) C(33) H(33) 119.7 no

loop_
_geom_bond_atom_site_label_1
_geom_bond_atom_site_label_2
_geom_bond_distance
_geom_bond_publ_flag
Si(1) C(1) 1.910(2) yes
Si(1) C(18) 1.894(2) yes
Si(1) C(13) 1.870(2) yes
Si(1) C(14) 1.905(2) yes
Si(2) C(36) 1.868(2) yes
Si(2) C(37) 1.904(2) yes
Si(2) C(24) 1.898(2) yes
Si(2) C(41) 1.8912(19) yes
O(2) C(35) 1.369(3) yes
O(1) C(12) 1.382(2) yes
C(1) C(2) 1.397(3) yes
C(1) C(6) 1.408(3) yes
C(18) C(23) 1.406(3) yes
C(18) C(19) 1.385(3) yes
C(2) C(3) 1.391(3) yes
C(44) C(43) 1.379(3) yes
C(44) C(45) 1.383(3) yes
C(6) C(7) 1.488(3) yes
C(6) C(5) 1.409(3) yes
C(12) C(11) 1.393(3) yes
C(12) C(7) 1.394(3) yes
C(39) C(37) 1.532(3) yes
C(37) C(40) 1.537(3) yes
C(37) C(38) 1.547(3) yes
C(11) C(10) 1.383(3) yes
C(42) C(41) 1.403(3) yes
C(42) C(43) 1.383(3) yes
C(24) C(29) 1.412(3) yes
C(24) C(25) 1.401(3) yes
C(9) C(8) 1.379(4) yes
C(9) C(10) 1.387(4) yes
C(3) C(4) 1.377(4) yes
C(7) C(8) 1.400(3) yes
C(20) C(19) 1.393(3) yes
C(20) C(21) 1.375(4) yes
C(35) C(30) 1.393(4) yes
C(35) C(34) 1.399(4) yes
C(30) C(29) 1.498(4) yes
C(30) C(31) 1.402(3) yes
C(23) C(22) 1.389(3) yes
C(5) C(4) 1.372(4) yes
C(46) C(41) 1.396(3) yes
C(46) C(45) 1.399(3) yes
C(21) C(22) 1.373(4) yes
C(29) C(28) 1.402(4) yes
C(26) C(25) 1.400(4) yes
C(26) C(27) 1.373(4) yes
C(28) C(27) 1.380(4) yes
C(17) C(14) 1.542(3) yes
C(15) C(14) 1.533(4) yes
C(31) C(32) 1.394(6) yes
C(14) C(16) 1.548(3) yes
C(34) C(33) 1.369(5) yes
C(32) C(33) 1.380(6) yes
O(2) H(35) 0.75(3) no
O(1) H(9) 0.85(3) no
C(2) H(1) 0.950 no
C(44) H(50) 0.950 no
C(13) H(10) 0.980 no
C(13) H(11) 0.980 no
C(13) H(12) 0.980 no
C(39) H(43) 0.980 no
C(39) H(42) 0.980 no
C(39) H(44) 0.980 no
C(36) H(36) 0.980 no
C(36) H(37) 0.980 no
C(36) H(38) 0.980 no
C(11) H(8) 0.950 no
C(42) H(48) 0.950 no
C(9) H(6) 0.950 no
C(3) H(2) 0.950 no
C(20) H(23) 0.950 no
C(23) H(26) 0.950 no
C(5) H(4) 0.950 no
C(46) H(52) 0.950 no
C(19) H(22) 0.950 no
C(4) H(3) 0.950 no
C(21) H(24) 0.950 no
C(40) H(45) 0.980 no
C(40) H(46) 0.980 no
C(40) H(47) 0.980 no
C(26) H(28) 0.950 no
C(43) H(49) 0.950 no
C(38) H(39) 0.980 no
C(38) H(40) 0.980 no
C(38) H(41) 0.980 no
C(45) H(51) 0.950 no
C(8) H(5) 0.950 no
C(28) H(30) 0.950 no
C(10) H(7) 0.950 no
C(17) H(19) 0.980 no
C(17) H(20) 0.980 no
C(17) H(21) 0.980 no
C(15) H(13) 0.980 no
C(15) H(14) 0.980 no
C(15) H(15) 0.980 no
C(22) H(25) 0.950 no
C(25) H(27) 0.950 no
C(27) H(29) 0.950 no
C(31) H(31) 0.950 no
C(16) H(16) 0.980 no
C(16) H(17) 0.980 no
C(16) H(18) 0.980 no
C(34) H(34) 0.950 no
C(32) H(32) 0.950 no
C(33) H(33) 0.950 no

loop_
_geom_contact_atom_site_label_1
_geom_contact_atom_site_label_2
_geom_contact_distance
_geom_contact_site_symmetry_2
Si(1) C(2) 2.817(2) .
Si(1) C(6) 2.973(2) .
Si(1) C(7) 3.370(2) .
Si(1) C(23) 2.838(2) .
Si(1) C(19) 2.927(2) .
Si(1) C(17) 2.821(3) .
Si(1) C(15) 2.897(2) .
Si(1) C(16) 2.801(2) .
Si(2) C(39) 2.880(3) .
Si(2) C(42) 2.808(2) .
Si(2) C(30) 3.351(2) .
Si(2) C(46) 2.945(2) .
Si(2) C(40) 2.834(2) .
Si(2) C(29) 2.976(2) .
Si(2) C(38) 2.796(2) .
Si(2) C(25) 2.804(3) .
O(2) O(1) 2.814(2) .
O(2) C(36) 3.399(3) .
O(2) C(11) 3.574(3) .
O(2) C(24) 3.404(3) .
O(2) C(30) 2.425(3) .
O(2) C(29) 2.907(3) .
O(2) C(45) 3.428(3) 1_655
O(2) C(34) 2.353(3) .
O(1) O(2) 2.814(2) .
O(1) C(1) 3.485(3) .
O(1) C(6) 2.876(3) .
O(1) C(11) 2.364(3) .
O(1) C(24) 3.374(3) .
O(1) C(7) 2.419(2) .
O(1) C(5) 3.563(3) .
O(1) C(29) 3.284(2) .
O(1) C(26) 3.478(3) .
O(1) C(28) 3.297(3) .
O(1) C(25) 3.434(3) .
O(1) C(27) 3.413(3) .
C(1) O(1) 3.485(3) .
C(1) C(18) 3.069(2) .
C(1) C(13) 3.191(3) .
C(1) C(12) 3.382(3) .
C(1) C(3) 2.438(3) .
C(1) C(7) 2.545(3) .
C(1) C(5) 2.439(3) .
C(1) C(4) 2.817(3) .
C(1) C(8) 3.464(3) .
C(1) C(15) 3.435(3) .
C(1) C(14) 3.093(3) .
C(1) C(16) 3.535(3) .
C(18) C(1) 3.069(2) .
C(18) C(2) 3.390(3) .
C(18) C(13) 2.991(3) .
C(18) C(20) 2.432(3) .
C(18) C(21) 2.820(3) .
C(18) C(17) 3.477(3) .
C(18) C(22) 2.438(3) .
C(18) C(14) 3.164(3) .
C(2) Si(1) 2.817(2) .
C(2) C(18) 3.390(3) .
C(2) C(6) 2.397(3) .
C(2) C(5) 2.754(3) .
C(2) C(4) 2.396(3) .
C(2) C(15) 3.372(4) .
C(44) C(42) 2.392(3) .
C(44) C(46) 2.411(3) .
C(44) C(41) 2.814(2) .
C(6) Si(1) 2.973(2) .
C(6) O(1) 2.876(3) .
C(6) C(2) 2.397(3) .
C(6) C(12) 2.508(3) .
C(6) C(3) 2.783(4) .
C(6) C(4) 2.419(3) .
C(6) C(8) 2.524(3) .
C(13) C(1) 3.191(3) .
C(13) C(18) 2.991(3) .
C(13) C(12) 3.254(3) .
C(13) C(7) 3.180(3) .
C(13) C(23) 3.241(3) .
C(13) C(8) 3.599(3) .
C(13) C(17) 3.437(4) .
C(13) C(14) 3.053(3) .
C(13) C(16) 3.335(3) .
C(12) C(1) 3.382(3) .
C(12) C(6) 2.508(3) .
C(12) C(13) 3.254(3) .
C(12) C(9) 2.761(3) .
C(12) C(5) 3.359(3) .
C(12) C(8) 2.386(3) .
C(12) C(10) 2.391(3) .
C(39) Si(2) 2.880(3) .
C(39) C(24) 3.556(3) .
C(39) C(40) 2.495(4) .
C(39) C(38) 2.490(3) .
C(39) C(25) 3.558(4) .
C(39) C(32) 3.569(5) 2_557
C(36) O(2) 3.399(3) .
C(36) C(37) 3.041(3) .
C(36) C(42) 3.479(3) .
C(36) C(24) 3.190(3) .
C(36) C(35) 3.114(3) .
C(36) C(30) 3.211(3) .
C(36) C(41) 3.000(3) .
C(36) C(40) 3.299(3) .
C(36) C(38) 3.478(3) .
C(36) C(34) 3.563(3) .
C(37) C(36) 3.041(3) .
C(37) C(24) 3.091(3) .
C(37) C(46) 3.590(3) .
C(37) C(41) 3.203(2) .
C(11) O(2) 3.574(3) .
C(11) O(1) 2.364(3) .
C(11) C(9) 2.405(3) .
C(11) C(7) 2.437(3) .
C(11) C(8) 2.774(3) .
C(42) Si(2) 2.808(2) .
C(42) C(44) 2.392(3) .
C(42) C(36) 3.479(3) .
C(42) C(24) 3.351(3) .
C(42) C(46) 2.387(3) .
C(42) C(45) 2.757(3) .
C(42) C(25) 3.563(3) .
C(24) O(2) 3.404(3) .
C(24) O(1) 3.374(3) .
C(24) C(39) 3.556(3) .
C(24) C(36) 3.190(3) .
C(24) C(37) 3.091(3) .
C(24) C(42) 3.351(3) .
C(24) C(35) 3.315(3) .
C(24) C(30) 2.535(3) .
C(24) C(41) 2.985(3) .
C(24) C(26) 2.453(4) .
C(24) C(38) 3.383(3) .
C(24) C(28) 2.442(4) .
C(24) C(27) 2.822(4) .
C(24) C(31) 3.494(3) .
C(9) C(12) 2.761(3) .
C(9) C(11) 2.405(3) .
C(9) C(7) 2.424(3) .
C(3) C(1) 2.438(3) .
C(3) C(6) 2.783(4) .
C(3) C(5) 2.380(4) .
C(7) Si(1) 3.370(2) .
C(7) O(1) 2.419(2) .
C(7) C(1) 2.545(3) .
C(7) C(13) 3.180(3) .
C(7) C(11) 2.437(3) .
C(7) C(9) 2.424(3) .
C(7) C(5) 2.473(3) .
C(7) C(10) 2.799(3) .
C(20) C(18) 2.432(3) .
C(20) C(23) 2.752(4) .
C(20) C(22) 2.372(4) .
C(20) C(34) 3.512(4) 1_565
C(35) C(36) 3.114(3) .
C(35) C(24) 3.315(3) .
C(35) C(29) 2.515(4) .
C(35) C(28) 3.419(4) .
C(35) C(31) 2.396(4) .
C(35) C(32) 2.773(4) .
C(35) C(33) 2.398(5) .
C(30) Si(2) 3.351(2) .
C(30) O(2) 2.425(3) .
C(30) C(36) 3.211(3) .
C(30) C(24) 2.535(3) .
C(30) C(28) 2.490(4) .
C(30) C(34) 2.427(4) .
C(30) C(32) 2.433(4) .
C(30) C(33) 2.797(5) .
C(23) Si(1) 2.838(2) .
C(23) C(13) 3.241(3) .
C(23) C(20) 2.752(4) .
C(23) C(19) 2.371(4) .
C(23) C(21) 2.398(3) .
C(5) O(1) 3.563(3) .
C(5) C(1) 2.439(3) .
C(5) C(2) 2.754(3) .
C(5) C(12) 3.359(3) .
C(5) C(3) 2.380(4) .
C(5) C(7) 2.473(3) .
C(5) C(8) 3.317(3) .
C(46) Si(2) 2.945(2) .
C(46) C(44) 2.411(3) .
C(46) C(37) 3.590(3) .
C(46) C(42) 2.387(3) .
C(46) C(43) 2.770(3) .
C(19) Si(1) 2.927(2) .
C(19) C(23) 2.371(4) .
C(19) C(21) 2.397(3) .
C(19) C(22) 2.746(4) .
C(19) C(14) 3.543(3) .
C(41) C(44) 2.814(2) .
C(41) C(36) 3.000(3) .
C(41) C(37) 3.203(2) .
C(41) C(24) 2.985(3) .
C(41) C(43) 2.435(3) .
C(41) C(45) 2.433(2) .
C(41) C(25) 3.237(3) .
C(4) C(1) 2.817(3) .
C(4) C(2) 2.396(3) .
C(4) C(6) 2.419(3) .
C(21) C(18) 2.820(3) .
C(21) C(23) 2.398(3) .
C(21) C(19) 2.397(3) .
C(40) Si(2) 2.834(2) .
C(40) C(39) 2.495(4) .
C(40) C(36) 3.299(3) .
C(40) C(38) 2.499(3) .
C(29) Si(2) 2.976(2) .
C(29) O(2) 2.907(3) .
C(29) O(1) 3.284(2) .
C(29) C(35) 2.515(4) .
C(29) C(26) 2.788(4) .
C(29) C(25) 2.397(3) .
C(29) C(27) 2.417(4) .
C(29) C(31) 2.526(4) .
C(26) O(1) 3.478(3) .
C(26) C(24) 2.453(4) .
C(26) C(29) 2.788(4) .
C(26) C(28) 2.388(4) .
C(43) C(46) 2.770(3) .
C(43) C(41) 2.435(3) .
C(43) C(45) 2.389(3) .
C(38) Si(2) 2.796(2) .
C(38) C(39) 2.490(3) .
C(38) C(36) 3.478(3) .
C(38) C(24) 3.383(3) .
C(38) C(40) 2.499(3) .
C(45) O(2) 3.428(3) 1_455
C(45) C(42) 2.757(3) .
C(45) C(41) 2.433(2) .
C(45) C(43) 2.389(3) .
C(8) C(1) 3.464(3) .
C(8) C(6) 2.524(3) .
C(8) C(13) 3.599(3) .
C(8) C(12) 2.386(3) .
C(8) C(11) 2.774(3) .
C(8) C(5) 3.317(3) .
C(8) C(10) 2.393(4) .
C(28) O(1) 3.297(3) .
C(28) C(24) 2.442(4) .
C(28) C(35) 3.419(4) .
C(28) C(30) 2.490(4) .
C(28) C(26) 2.388(4) .
C(28) C(25) 2.757(4) .
C(28) C(31) 3.290(5) .
C(10) C(12) 2.391(3) .
C(10) C(7) 2.799(3) .
C(10) C(8) 2.393(4) .
C(17) Si(1) 2.821(3) .
C(17) C(18) 3.477(3) .
C(17) C(13) 3.437(4) .
C(17) C(15) 2.510(4) .
C(17) C(16) 2.505(3) .
C(15) Si(1) 2.897(2) .
C(15) C(1) 3.435(3) .
C(15) C(2) 3.372(4) .
C(15) C(17) 2.510(4) .
C(15) C(16) 2.478(4) .
C(22) C(18) 2.438(3) .
C(22) C(20) 2.372(4) .
C(22) C(19) 2.746(4) .
C(25) Si(2) 2.804(3) .
C(25) O(1) 3.434(3) .
C(25) C(39) 3.558(4) .
C(25) C(42) 3.563(3) .
C(25) C(41) 3.237(3) .
C(25) C(29) 2.397(3) .
C(25) C(28) 2.757(4) .
C(25) C(27) 2.395(4) .
C(27) O(1) 3.413(3) .
C(27) C(24) 2.822(4) .
C(27) C(29) 2.417(4) .
C(27) C(25) 2.395(4) .
C(31) C(24) 3.494(3) .
C(31) C(35) 2.396(4) .
C(31) C(29) 2.526(4) .
C(31) C(28) 3.290(5) .
C(31) C(34) 2.767(5) .
C(31) C(33) 2.398(6) .
C(14) C(1) 3.093(3) .
C(14) C(18) 3.164(3) .
C(14) C(13) 3.053(3) .
C(14) C(19) 3.543(3) .
C(16) Si(1) 2.801(2) .
C(16) C(1) 3.535(3) .
C(16) C(13) 3.335(3) .
C(16) C(17) 2.505(3) .
C(16) C(15) 2.478(4) .
C(34) O(2) 2.353(3) .
C(34) C(36) 3.563(3) .
C(34) C(20) 3.512(4) 1_545
C(34) C(30) 2.427(4) .
C(34) C(31) 2.767(5) .
C(34) C(32) 2.388(5) .
C(32) C(39) 3.569(5) 2_547
C(32) C(35) 2.773(4) .
C(32) C(30) 2.433(4) .
C(32) C(34) 2.388(5) .
C(33) C(35) 2.398(5) .
C(33) C(30) 2.797(5) .
C(33) C(31) 2.398(6) .
Si(1) H(1) 2.837 .
Si(1) H(16) 2.969 .
Si(1) H(17) 2.873 .
Si(1) H(19) 2.904 .
Si(1) H(22) 3.033 .
Si(1) H(26) 2.882 .
Si(1) H(10) 2.383 .
Si(1) H(11) 2.383 .
Si(1) H(12) 2.383 .
Si(1) H(13) 3.099 .
Si(1) H(20) 2.988 .
Si(1) H(14) 2.992 .
Si(2) H(27) 2.822 .
Si(2) H(36) 2.381 .
Si(2) H(37) 2.381 .
Si(2) H(38) 2.381 .
Si(2) H(39) 2.899 .
Si(2) H(41) 2.930 .
Si(2) H(43) 3.009 .
Si(2) H(45) 2.923 .
Si(2) H(46) 3.005 .
Si(2) H(48) 2.835 .
Si(2) H(52) 3.070 .
Si(2) H(44) 3.038 .
O(2) H(1) 3.015 1_545
O(2) H(2) 3.287 1_545
O(2) H(8) 2.877 .
O(2) H(34) 2.515 .
O(2) H(36) 2.703 .
O(2) H(38) 3.461 .
O(2) H(48) 3.041 .
O(2) H(51) 2.594 1_655
O(2) H(9) 3.42(3) .
O(1) H(8) 2.534 .
O(1) H(26) 3.489 .
O(1) H(48) 2.834 .
O(1) H(51) 3.209 1_655
O(1) H(35) 2.12(3) .
O(1) H(11) 2.901 .
C(1) H(1) 2.036 .
C(1) H(2) 3.290 .
C(1) H(4) 3.293 .
C(1) H(5) 3.510 .
C(1) H(16) 3.122 .
C(1) H(9) 2.97(3) .
C(1) H(10) 3.395 .
C(1) H(11) 3.327 .
C(1) H(14) 2.938 .
C(18) H(1) 3.000 .
C(18) H(3) 3.359 1_655
C(18) H(22) 2.023 .
C(18) H(23) 3.281 .
C(18) H(25) 3.290 .
C(18) H(26) 2.046 .
C(18) H(29) 3.589 .
C(18) H(34) 3.446 1_565
C(18) H(11) 3.149 .
C(18) H(12) 3.101 .
C(18) H(13) 3.404 .
C(18) H(20) 3.069 .
C(2) H(2) 2.040 .
C(2) H(3) 3.256 .
C(2) H(28) 3.413 .
C(2) H(29) 3.546 .
C(2) H(34) 3.561 1_565
C(2) H(13) 3.473 .
C(2) H(14) 2.695 .
C(44) H(17) 3.549 2_546
C(44) H(18) 3.073 2_546
C(44) H(22) 3.211 1_445
C(44) H(48) 3.244 .
C(44) H(49) 2.029 .
C(44) H(51) 2.031 .
C(44) H(52) 3.263 .
C(44) H(11) 3.143 1_455
C(44) H(12) 3.368 1_455
C(44) H(13) 3.137 1_445
C(6) H(1) 3.258 .
C(6) H(3) 3.277 .
C(6) H(4) 2.051 .
C(6) H(5) 2.684 .
C(6) H(6) 3.384 2_556
C(6) H(16) 3.447 .
C(6) H(9) 2.44(3) .
C(6) H(10) 3.532 .
C(6) H(11) 3.566 .
C(13) H(17) 2.810 .
C(13) H(19) 2.942 .
C(13) H(26) 2.831 .
C(13) H(50) 3.324 1_655
C(13) H(21) 3.204 2_646
C(12) H(4) 3.360 .
C(12) H(5) 3.247 .
C(12) H(7) 3.251 .
C(12) H(8) 2.046 .
C(12) H(48) 3.265 .
C(12) H(9) 1.87(3) .
C(12) H(35) 3.12(3) .
C(12) H(10) 3.076 .
C(12) H(11) 2.710 .
C(39) H(25) 3.045 1_455
C(39) H(27) 3.174 .
C(39) H(32) 3.340 2_557
C(39) H(38) 3.383 2_557
C(39) H(39) 3.343 .
C(39) H(39) 3.317 2_557
C(39) H(40) 2.662 .
C(39) H(41) 2.680 .
C(39) H(45) 3.346 .
C(39) H(46) 2.680 .
C(39) H(47) 2.676 .
C(39) H(52) 3.068 .
C(36) H(2) 3.235 1_545
C(36) H(23) 3.291 1_445
C(36) H(39) 3.013 .
C(36) H(40) 3.361 2_547
C(36) H(45) 2.790 .
C(36) H(46) 3.580 .
C(36) H(48) 3.279 .
C(36) H(42) 3.566 2_547
C(37) H(27) 3.552 .
C(37) H(37) 3.161 .
C(37) H(38) 3.203 .
C(37) H(39) 2.089 .
C(37) H(40) 2.089 .
C(37) H(41) 2.089 .
C(37) H(43) 2.076 .
C(37) H(45) 2.080 .
C(37) H(46) 2.080 .
C(37) H(47) 2.080 .
C(37) H(52) 3.168 .
C(37) H(42) 2.076 .
C(37) H(44) 2.076 .
C(11) H(6) 3.262 .
C(11) H(7) 2.030 .
C(11) H(48) 3.457 .
C(11) H(51) 3.541 1_655
C(11) H(9) 3.08(3) .
C(11) H(35) 3.26(3) .
C(11) H(10) 3.367 .
C(11) H(11) 3.165 .
C(11) H(13) 3.569 1_545
C(11) H(14) 3.250 1_545
C(11) H(15) 3.582 1_545
C(42) H(2) 3.224 1_545
C(42) H(23) 3.523 1_445
C(42) H(27) 3.302 .
C(42) H(36) 3.148 .
C(42) H(49) 2.032 .
C(42) H(50) 3.251 .
C(42) H(52) 3.251 .
C(24) H(27) 2.037 .
C(24) H(28) 3.305 .
C(24) H(30) 3.297 .
C(24) H(31) 3.582 .
C(24) H(36) 3.370 .
C(24) H(38) 3.359 .
C(24) H(41) 2.916 .
C(24) H(43) 3.113 .
C(24) H(48) 3.021 .
C(24) H(9) 3.13(3) .
C(24) H(35) 2.97(3) .
C(9) H(5) 2.021 .
C(9) H(5) 3.417 2_546
C(9) H(7) 2.033 .
C(9) H(8) 3.265 .
C(9) H(16) 3.271 2_546
C(9) H(19) 3.600 2_646
C(9) H(10) 3.184 .
C(9) H(21) 3.264 2_646
C(3) H(1) 2.030 .
C(3) H(3) 2.027 .
C(3) H(4) 3.235 .
C(3) H(6) 3.316 2_556
C(3) H(28) 3.000 .
C(3) H(36) 3.116 1_565
C(3) H(14) 3.564 .
C(7) H(4) 2.605 .
C(7) H(5) 2.040 .
C(7) H(6) 3.279 .
C(7) H(8) 3.292 .
C(7) H(9) 2.45(3) .
C(7) H(10) 2.831 .
C(7) H(11) 3.032 .
C(20) H(3) 3.039 1_655
C(20) H(22) 2.030 .
C(20) H(24) 2.027 .
C(20) H(25) 3.230 .
C(20) H(34) 2.889 1_565
C(20) H(37) 3.214 1_665
C(35) H(30) 3.467 .
C(35) H(31) 3.256 .
C(35) H(33) 3.255 .
C(35) H(34) 2.046 .
C(35) H(36) 2.721 .
C(35) H(38) 2.789 .
C(35) H(51) 3.200 1_655
C(35) H(52) 3.267 1_655
C(35) H(35) 1.77(3) .
C(30) H(30) 2.629 .
C(30) H(31) 2.045 .
C(30) H(32) 3.289 .
C(30) H(34) 3.281 .
C(30) H(36) 3.208 .
C(30) H(38) 2.752 .
C(30) H(41) 3.538 .
C(30) H(35) 2.44(3) .
C(23) H(22) 3.235 .
C(23) H(24) 3.257 .
C(23) H(25) 2.035 .
C(23) H(29) 3.150 .
C(23) H(30) 3.249 .
C(23) H(11) 2.995 .
C(23) H(12) 3.308 .
C(5) H(2) 3.238 .
C(5) H(3) 2.022 .
C(5) H(5) 3.327 .
C(5) H(6) 3.076 2_556
C(5) H(28) 3.363 .
C(5) H(9) 2.99(3) .
C(46) H(23) 2.834 1_445
C(46) H(26) 3.524 1_455
C(46) H(27) 3.476 .
C(46) H(46) 3.045 .
C(46) H(48) 3.247 .
C(46) H(50) 3.270 .
C(46) H(51) 2.046 .
C(46) H(44) 2.930 .
C(19) H(1) 3.168 .
C(19) H(3) 2.951 1_655
C(19) H(23) 2.040 .
C(19) H(24) 3.258 .
C(19) H(26) 3.234 .
C(19) H(34) 2.902 1_565
C(19) H(13) 3.001 .
C(19) H(20) 2.903 .
C(41) H(23) 2.965 1_445
C(41) H(27) 2.817 .
C(41) H(36) 3.088 .
C(41) H(37) 3.188 .
C(41) H(46) 3.334 .
C(41) H(48) 2.041 .
C(41) H(49) 3.288 .
C(41) H(51) 3.286 .
C(41) H(52) 2.038 .
C(41) H(44) 3.218 .
C(4) H(1) 3.247 .
C(4) H(2) 2.027 .
C(4) H(4) 2.017 .
C(4) H(6) 3.036 2_556
C(4) H(28) 2.971 .
C(4) H(20) 3.299 1_455
C(21) H(3) 3.511 1_655
C(21) H(22) 3.247 .
C(21) H(23) 2.024 .
C(21) H(25) 2.021 .
C(21) H(26) 3.249 .
C(21) H(27) 3.585 1_655
C(21) H(33) 3.456 1_565
C(21) H(34) 3.400 1_565
C(21) H(37) 3.296 1_665
C(40) H(37) 2.943 .
C(40) H(38) 3.539 .
C(40) H(39) 2.690 .
C(40) H(40) 2.670 .
C(40) H(41) 3.351 .
C(40) H(41) 3.363 2_547
C(40) H(43) 3.347 .
C(40) H(52) 3.133 .
C(40) H(42) 2.665 .
C(40) H(44) 2.688 .
C(29) H(27) 3.258 .
C(29) H(29) 3.273 .
C(29) H(30) 2.046 .
C(29) H(31) 2.684 .
C(29) H(38) 3.499 .
C(29) H(41) 3.230 .
C(29) H(9) 3.14(3) .
C(29) H(35) 2.52(3) .
C(26) H(27) 2.037 .
C(26) H(29) 2.022 .
C(26) H(30) 3.242 .
C(26) H(40) 3.189 2_557
C(26) H(47) 3.441 2_557
C(26) H(9) 2.73(3) .
C(43) H(17) 3.560 2_546
C(43) H(18) 3.114 2_546
C(43) H(48) 2.022 .
C(43) H(50) 2.030 .
C(43) H(51) 3.247 .
C(38) H(24) 3.010 2_647
C(38) H(31) 3.365 .
C(38) H(37) 3.365 2_557
C(38) H(38) 3.178 .
C(38) H(43) 2.677 .
C(38) H(43) 3.394 2_547
C(38) H(45) 2.698 .
C(38) H(45) 3.302 2_557
C(38) H(46) 3.352 .
C(38) H(47) 2.657 .
C(38) H(42) 2.658 .
C(38) H(44) 3.346 .
C(45) H(22) 3.109 1_445
C(45) H(23) 3.325 1_445
C(45) H(26) 3.272 1_455
C(45) H(49) 3.248 .
C(45) H(50) 2.033 .
C(45) H(52) 2.041 .
C(45) H(35) 3.47(3) 1_455
C(45) H(11) 3.115 1_455
C(45) H(13) 3.468 1_445
C(8) H(4) 3.285 .
C(8) H(6) 2.030 .
C(8) H(7) 3.249 .
C(8) H(7) 3.151 2_556
C(8) H(16) 3.276 .
C(8) H(17) 3.418 .
C(8) H(10) 2.892 .
C(28) H(26) 3.309 .
C(28) H(28) 3.247 .
C(28) H(29) 2.028 .
C(28) H(31) 3.261 .
C(28) H(32) 3.181 2_657
C(28) H(47) 3.322 2_557
C(28) H(9) 2.97(2) .
C(28) H(35) 3.17(3) .
C(10) H(5) 3.247 .
C(10) H(5) 2.865 2_546
C(10) H(6) 2.037 .
C(10) H(8) 2.038 .
C(10) H(19) 3.414 2_646
C(10) H(10) 3.392 .
C(10) H(21) 3.408 2_646
C(10) H(14) 3.288 1_545
C(10) H(15) 3.240 1_545
C(17) H(3) 3.455 1_655
C(17) H(6) 3.513 2_656
C(17) H(16) 3.356 .
C(17) H(17) 2.715 .
C(17) H(18) 2.656 .
C(17) H(22) 3.228 .
C(17) H(10) 3.414 2_656
C(17) H(12) 3.141 .
C(17) H(13) 2.667 .
C(17) H(14) 3.358 .
C(17) H(15) 2.721 .
C(15) H(1) 3.003 .
C(15) H(7) 3.012 1_565
C(15) H(8) 3.085 1_565
C(15) H(16) 2.642 .
C(15) H(17) 3.334 .
C(15) H(18) 2.671 .
C(15) H(19) 3.357 .
C(15) H(22) 2.960 .
C(15) H(50) 3.412 1_665
C(15) H(20) 2.704 .
C(15) H(21) 2.687 .
C(22) H(23) 3.231 .
C(22) H(24) 2.026 .
C(22) H(26) 2.031 .
C(22) H(27) 3.144 1_655
C(22) H(29) 3.434 .
C(22) H(30) 3.208 .
C(22) H(44) 3.411 1_655
C(25) H(28) 2.051 .
C(25) H(29) 3.255 .
C(25) H(43) 2.888 .
C(25) H(48) 3.422 .
C(25) H(9) 2.88(3) .
C(27) H(26) 3.464 .
C(27) H(27) 3.245 .
C(27) H(28) 2.026 .
C(27) H(30) 2.026 .
C(27) H(47) 3.117 2_557
C(27) H(9) 2.78(3) .
C(31) H(30) 3.233 .
C(31) H(32) 2.044 .
C(31) H(33) 3.256 .
C(31) H(33) 3.183 2_657
C(31) H(38) 3.000 .
C(31) H(39) 3.187 .
C(31) H(41) 3.297 .
C(14) H(1) 3.466 .
C(14) H(16) 2.090 .
C(14) H(17) 2.090 .
C(14) H(18) 2.090 .
C(14) H(19) 2.084 .
C(14) H(22) 3.139 .
C(14) H(10) 3.167 .
C(14) H(12) 3.224 .
C(14) H(13) 2.076 .
C(14) H(20) 2.084 .
C(14) H(21) 2.084 .
C(14) H(14) 2.076 .
C(14) H(15) 2.076 .
C(16) H(5) 3.387 .
C(16) H(19) 2.702 .
C(16) H(49) 2.984 2_556
C(16) H(50) 3.144 2_556
C(16) H(10) 2.969 .
C(16) H(13) 3.335 .
C(16) H(20) 3.357 .
C(16) H(21) 2.666 .
C(16) H(14) 2.703 .
C(16) H(15) 2.604 .
C(34) H(1) 3.566 1_545
C(34) H(23) 3.517 1_545
C(34) H(32) 3.245 .
C(34) H(33) 2.016 .
C(34) H(36) 3.174 .
C(34) H(38) 3.044 .
C(34) H(46) 3.359 1_655
C(34) H(52) 3.422 1_655
C(34) H(35) 2.98(3) .
C(32) H(30) 3.530 2_647
C(32) H(31) 2.038 .
C(32) H(33) 2.026 .
C(32) H(34) 3.245 .
C(32) H(38) 3.237 .
C(32) H(46) 3.044 1_655
C(32) H(47) 3.271 1_655
C(32) H(42) 2.930 2_547
C(32) H(44) 3.543 2_547
C(33) H(31) 3.253 .
C(33) H(31) 3.315 2_647
C(33) H(32) 2.032 .
C(33) H(34) 2.019 .
C(33) H(38) 3.251 .
C(33) H(46) 2.911 1_655
C(33) H(42) 3.011 2_547
H(1) Si(1) 2.837 .
H(1) O(2) 3.015 1_565
H(1) C(1) 2.036 .
H(1) C(18) 3.000 .
H(1) C(6) 3.258 .
H(1) C(3) 2.030 .
H(1) C(19) 3.168 .
H(1) C(4) 3.247 .
H(1) C(15) 3.003 .
H(1) C(14) 3.466 .
H(1) C(34) 3.566 1_565
H(1) H(2) 2.329 .
H(1) H(8) 3.260 1_565
H(1) H(22) 2.988 .
H(1) H(29) 3.585 .
H(1) H(34) 2.848 1_565
H(1) H(35) 3.593 1_565
H(1) H(13) 2.856 .
H(1) H(14) 2.472 .
H(2) O(2) 3.287 1_565
H(2) C(1) 3.290 .
H(2) C(2) 2.040 .
H(2) C(36) 3.235 1_565
H(2) C(42) 3.224 1_565
H(2) C(5) 3.238 .
H(2) C(4) 2.027 .
H(2) H(1) 2.329 .
H(2) H(3) 2.329 .
H(2) H(28) 3.291 .
H(2) H(36) 2.350 1_565
H(2) H(37) 3.374 1_565
H(2) H(48) 2.857 1_565
H(3) C(18) 3.359 1_455
H(3) C(2) 3.256 .
H(3) C(6) 3.277 .
H(3) C(3) 2.027 .
H(3) C(20) 3.039 1_455
H(3) C(5) 2.022 .
H(3) C(19) 2.951 1_455
H(3) C(21) 3.511 1_455
H(3) C(17) 3.455 1_455
H(3) H(2) 2.329 .
H(3) H(4) 2.316 .
H(3) H(6) 3.367 2_556
H(3) H(19) 3.417 1_455
H(3) H(22) 3.185 1_455
H(3) H(23) 3.315 1_455
H(3) H(28) 3.241 .
H(3) H(20) 2.651 1_455
H(4) C(1) 3.293 .
H(4) C(6) 2.051 .
H(4) C(12) 3.360 .
H(4) C(3) 3.235 .
H(4) C(7) 2.605 .
H(4) C(4) 2.017 .
H(4) C(8) 3.285 .
H(4) H(3) 2.316 .
H(4) H(5) 3.355 .
H(4) H(6) 3.442 2_556
H(4) H(7) 3.422 2_556
H(4) H(19) 3.361 1_455
H(4) H(9) 3.231 .
H(4) H(12) 3.366 1_455
H(5) C(1) 3.510 .
H(5) C(6) 2.684 .
H(5) C(12) 3.247 .
H(5) C(9) 2.021 .
H(5) C(9) 3.417 2_556
H(5) C(7) 2.040 .
H(5) C(5) 3.327 .
H(5) C(10) 3.247 .
H(5) C(10) 2.865 2_556
H(5) C(16) 3.387 .
H(5) H(4) 3.355 .
H(5) H(6) 2.320 .
H(5) H(6) 3.380 2_556
H(5) H(7) 2.380 2_556
H(5) H(16) 2.713 .
H(5) H(17) 3.178 .
H(5) H(10) 3.310 .
H(5) H(14) 3.565 2_546
H(6) C(6) 3.384 2_546
H(6) C(11) 3.262 .
H(6) C(3) 3.316 2_546
H(6) C(7) 3.279 .
H(6) C(5) 3.076 2_546
H(6) C(4) 3.036 2_546
H(6) C(8) 2.030 .
H(6) C(10) 2.037 .
H(6) C(17) 3.513 2_646
H(6) H(3) 3.367 2_546
H(6) H(4) 3.442 2_546
H(6) H(5) 2.320 .
H(6) H(5) 3.380 2_546
H(6) H(7) 2.335 .
H(6) H(16) 3.261 2_546
H(6) H(19) 3.406 2_646
H(6) H(20) 3.282 2_646
H(6) H(21) 3.267 2_646
H(6) H(14) 3.510 2_546
H(7) C(12) 3.251 .
H(7) C(11) 2.030 .
H(7) C(9) 2.033 .
H(7) C(8) 3.249 .
H(7) C(8) 3.151 2_546
H(7) C(15) 3.012 1_545
H(7) H(4) 3.422 2_546
H(7) H(5) 2.380 2_546
H(7) H(6) 2.335 .
H(7) H(8) 2.338 .
H(7) H(19) 3.045 2_646
H(7) H(13) 3.421 1_545
H(7) H(21) 3.483 2_646
H(7) H(14) 2.681 1_545
H(7) H(15) 2.538 1_545
H(8) O(2) 2.877 .
H(8) O(1) 2.534 .
H(8) C(12) 2.046 .
H(8) C(9) 3.265 .
H(8) C(7) 3.292 .
H(8) C(10) 2.038 .
H(8) C(15) 3.085 1_545
H(8) H(1) 3.260 1_545
H(8) H(7) 2.338 .
H(8) H(48) 3.257 .
H(8) H(51) 3.090 1_655
H(8) H(9) 3.356 .
H(8) H(35) 2.723 .
H(8) H(11) 3.515 .
H(8) H(13) 2.912 1_545
H(8) H(14) 2.614 1_545
H(8) H(15) 3.243 1_545
H(16) Si(1) 2.969 .
H(16) C(1) 3.122 .
H(16) C(6) 3.447 .
H(16) C(9) 3.271 2_556
H(16) C(8) 3.276 .
H(16) C(17) 3.356 .
H(16) C(15) 2.642 .
H(16) C(14) 2.090 .
H(16) H(5) 2.713 .
H(16) H(6) 3.261 2_556
H(16) H(17) 1.600 .
H(16) H(18) 1.600 .
H(16) H(49) 2.935 2_556
H(16) H(10) 3.231 .
H(16) H(13) 3.565 .
H(16) H(21) 3.551 .
H(16) H(14) 2.497 .
H(16) H(15) 2.837 .
H(17) Si(1) 2.873 .
H(17) C(44) 3.549 2_556
H(17) C(13) 2.810 .
H(17) C(43) 3.560 2_556
H(17) C(8) 3.418 .
H(17) C(17) 2.715 .
H(17) C(15) 3.334 .
H(17) C(14) 2.090 .
H(17) H(5) 3.178 .
H(17) H(16) 1.600 .
H(17) H(18) 1.600 .
H(17) H(19) 2.545 .
H(17) H(49) 2.924 2_556
H(17) H(50) 2.902 2_556
H(17) H(10) 2.263 .
H(17) H(12) 3.064 .
H(17) H(21) 2.980 .
H(17) H(21) 3.130 2_646
H(17) H(14) 3.583 .
H(17) H(15) 3.520 .
H(17) H(15) 3.390 2_646
H(18) C(44) 3.073 2_556
H(18) C(43) 3.114 2_556
H(18) C(17) 2.656 .
H(18) C(15) 2.671 .
H(18) C(14) 2.090 .
H(18) H(16) 1.600 .
H(18) H(17) 1.600 .
H(18) H(19) 2.946 .
H(18) H(49) 2.595 2_556
H(18) H(50) 2.512 2_556
H(18) H(10) 3.468 2_656
H(18) H(12) 2.994 2_656
H(18) H(13) 3.542 .
H(18) H(20) 3.552 .
H(18) H(21) 2.443 .
H(18) H(14) 3.023 .
H(18) H(15) 2.422 .
H(19) Si(1) 2.904 .
H(19) C(13) 2.942 .
H(19) C(9) 3.600 2_656
H(19) C(10) 3.414 2_656
H(19) C(15) 3.357 .
H(19) C(14) 2.084 .
H(19) C(16) 2.702 .
H(19) H(3) 3.417 1_655
H(19) H(4) 3.361 1_655
H(19) H(6) 3.406 2_656
H(19) H(7) 3.045 2_656
H(19) H(17) 2.545 .
H(19) H(18) 2.946 .
H(19) H(10) 3.143 .
H(19) H(12) 2.456 .
H(19) H(13) 3.571 .
H(19) H(20) 1.600 .
H(19) H(21) 1.600 .
H(19) H(15) 2.992 2_646
H(22) Si(1) 3.033 .
H(22) C(18) 2.023 .
H(22) C(44) 3.211 1_665
H(22) C(20) 2.030 .
H(22) C(23) 3.235 .
H(22) C(21) 3.247 .
H(22) C(45) 3.109 1_665
H(22) C(17) 3.228 .
H(22) C(15) 2.960 .
H(22) C(14) 3.139 .
H(22) H(1) 2.988 .
H(22) H(3) 3.185 1_655
H(22) H(23) 2.326 .
H(22) H(34) 3.108 1_565
H(22) H(50) 3.395 1_665
H(22) H(51) 3.230 1_665
H(22) H(13) 2.172 .
H(22) H(20) 2.511 .
H(22) H(14) 3.399 .
H(23) C(18) 3.281 .
H(23) C(36) 3.291 1_665
H(23) C(42) 3.523 1_665
H(23) C(46) 2.834 1_665
H(23) C(19) 2.040 .
H(23) C(41) 2.965 1_665
H(23) C(21) 2.024 .
H(23) C(45) 3.325 1_665
H(23) C(22) 3.231 .
H(23) C(34) 3.517 1_565
H(23) H(3) 3.315 1_655
H(23) H(22) 2.326 .
H(23) H(24) 2.328 .
H(23) H(34) 3.099 1_565
H(23) H(36) 3.438 1_665
H(23) H(37) 2.605 1_665
H(23) H(45) 3.401 1_665
H(23) H(46) 3.060 1_665
H(23) H(52) 3.004 1_665
H(24) C(20) 2.027 .
H(24) C(23) 3.257 .
H(24) C(19) 3.258 .
H(24) C(38) 3.010 2_657
H(24) C(22) 2.026 .
H(24) H(23) 2.328 .
H(24) H(25) 2.324 .
H(24) H(27) 3.571 1_655
H(24) H(28) 3.406 1_655
H(24) H(31) 3.108 2_657
H(24) H(33) 3.382 1_565
H(24) H(37) 2.779 1_665
H(24) H(39) 2.929 2_657
H(24) H(40) 2.743 2_657
H(24) H(41) 2.845 2_657
H(24) H(45) 3.210 1_665
H(25) C(18) 3.290 .
H(25) C(39) 3.045 1_655
H(25) C(20) 3.230 .
H(25) C(23) 2.035 .
H(25) C(21) 2.021 .
H(25) H(24) 2.324 .
H(25) H(26) 2.325 .
H(25) H(27) 2.778 1_655
H(25) H(30) 2.804 .
H(25) H(32) 3.072 2_657
H(25) H(43) 2.784 1_655
H(25) H(52) 3.410 1_655
H(25) H(42) 3.540 1_655
H(25) H(44) 2.466 1_655
H(26) Si(1) 2.882 .
H(26) O(1) 3.489 .
H(26) C(18) 2.046 .
H(26) C(13) 2.831 .
H(26) C(46) 3.524 1_655
H(26) C(19) 3.234 .
H(26) C(21) 3.249 .
H(26) C(45) 3.272 1_655
H(26) C(28) 3.309 .
H(26) C(22) 2.031 .
H(26) C(27) 3.464 .
H(26) H(25) 2.325 .
H(26) H(29) 3.194 .
H(26) H(30) 2.884 .
H(26) H(51) 3.139 1_655
H(26) H(52) 3.565 1_655
H(26) H(9) 3.429 .
H(26) H(11) 2.336 .
H(26) H(12) 3.015 .
H(27) Si(2) 2.822 .
H(27) C(39) 3.174 .
H(27) C(37) 3.552 .
H(27) C(42) 3.302 .
H(27) C(24) 2.037 .
H(27) C(46) 3.476 .
H(27) C(41) 2.817 .
H(27) C(21) 3.585 1_455
H(27) C(29) 3.258 .
H(27) C(26) 2.037 .
H(27) C(22) 3.144 1_455
H(27) C(27) 3.245 .
H(27) H(24) 3.571 1_455
H(27) H(25) 2.778 1_455
H(27) H(28) 2.338 .
H(27) H(43) 2.590 .
H(27) H(48) 3.418 .
H(27) H(9) 3.398 .
H(27) H(44) 3.108 .
H(28) C(2) 3.413 .
H(28) C(24) 3.305 .
H(28) C(3) 3.000 .
H(28) C(5) 3.363 .
H(28) C(4) 2.971 .
H(28) C(28) 3.247 .
H(28) C(25) 2.051 .
H(28) C(27) 2.026 .
H(28) H(2) 3.291 .
H(28) H(3) 3.241 .
H(28) H(24) 3.406 1_455
H(28) H(27) 2.338 .
H(28) H(29) 2.325 .
H(28) H(36) 3.582 1_565
H(28) H(37) 3.513 1_565
H(28) H(40) 2.966 2_557
H(28) H(9) 3.195 .
H(29) C(18) 3.589 .
H(29) C(2) 3.546 .
H(29) C(23) 3.150 .
H(29) C(29) 3.273 .
H(29) C(26) 2.022 .
H(29) C(28) 2.028 .
H(29) C(22) 3.434 .
H(29) C(25) 3.255 .
H(29) H(1) 3.585 .
H(29) H(26) 3.194 .
H(29) H(28) 2.325 .
H(29) H(30) 2.323 .
H(29) H(32) 3.568 2_657
H(29) H(33) 3.534 1_565
H(29) H(34) 3.076 1_565
H(29) H(47) 3.294 2_557
H(29) H(9) 3.270 .
H(30) C(24) 3.297 .
H(30) C(35) 3.467 .
H(30) C(30) 2.629 .
H(30) C(23) 3.249 .
H(30) C(29) 2.046 .
H(30) C(26) 3.242 .
H(30) C(22) 3.208 .
H(30) C(27) 2.026 .
H(30) C(31) 3.233 .
H(30) C(32) 3.530 2_657
H(30) H(25) 2.804 .
H(30) H(26) 2.884 .
H(30) H(29) 2.323 .
H(30) H(31) 3.230 .
H(30) H(32) 2.607 2_657
H(30) H(52) 3.402 1_655
H(30) H(9) 3.523 .
H(30) H(35) 3.438 .
H(30) H(44) 3.187 1_655
H(31) C(24) 3.582 .
H(31) C(35) 3.256 .
H(31) C(30) 2.045 .
H(31) C(29) 2.684 .
H(31) C(38) 3.365 .
H(31) C(28) 3.261 .
H(31) C(32) 2.038 .
H(31) C(33) 3.253 .
H(31) C(33) 3.315 2_657
H(31) H(24) 3.108 2_647
H(31) H(30) 3.230 .
H(31) H(32) 2.341 .
H(31) H(32) 3.530 2_657
H(31) H(33) 2.437 2_657
H(31) H(38) 3.543 .
H(31) H(39) 3.012 .
H(31) H(41) 2.817 .
H(32) C(39) 3.340 2_547
H(32) C(30) 3.289 .
H(32) C(28) 3.181 2_647
H(32) C(31) 2.044 .
H(32) C(34) 3.245 .
H(32) C(33) 2.032 .
H(32) H(25) 3.072 2_647
H(32) H(29) 3.568 2_647
H(32) H(30) 2.607 2_647
H(32) H(31) 2.341 .
H(32) H(31) 3.530 2_647
H(32) H(33) 2.329 .
H(32) H(33) 3.571 2_657
H(32) H(43) 3.528 2_547
H(32) H(46) 3.290 1_655
H(32) H(47) 3.054 1_655
H(32) H(42) 2.908 2_547
H(32) H(44) 3.067 2_547
H(33) C(35) 3.255 .
H(33) C(21) 3.456 1_545
H(33) C(31) 3.256 .
H(33) C(31) 3.183 2_647
H(33) C(34) 2.016 .
H(33) C(32) 2.026 .
H(33) H(24) 3.382 1_545
H(33) H(29) 3.534 1_545
H(33) H(31) 2.437 2_647
H(33) H(32) 2.329 .
H(33) H(32) 3.571 2_647
H(33) H(34) 2.314 .
H(33) H(46) 3.082 1_655
H(33) H(42) 3.037 2_547
H(34) O(2) 2.515 .
H(34) C(18) 3.446 1_545
H(34) C(2) 3.561 1_545
H(34) C(20) 2.889 1_545
H(34) C(35) 2.046 .
H(34) C(30) 3.281 .
H(34) C(19) 2.902 1_545
H(34) C(21) 3.400 1_545
H(34) C(32) 3.245 .
H(34) C(33) 2.019 .
H(34) H(1) 2.848 1_545
H(34) H(22) 3.108 1_545
H(34) H(23) 3.099 1_545
H(34) H(29) 3.076 1_545
H(34) H(33) 2.314 .
H(34) H(36) 3.402 .
H(34) H(38) 3.593 .
H(34) H(35) 3.233 .
H(36) Si(2) 2.381 .
H(36) O(2) 2.703 .
H(36) C(42) 3.148 .
H(36) C(24) 3.370 .
H(36) C(3) 3.116 1_545
H(36) C(35) 2.721 .
H(36) C(30) 3.208 .
H(36) C(41) 3.088 .
H(36) C(34) 3.174 .
H(36) H(2) 2.350 1_545
H(36) H(23) 3.438 1_445
H(36) H(28) 3.582 1_545
H(36) H(34) 3.402 .
H(36) H(37) 1.600 .
H(36) H(38) 1.600 .
H(36) H(48) 2.773 .
H(36) H(35) 3.004 .
H(37) Si(2) 2.381 .
H(37) C(37) 3.161 .
H(37) C(20) 3.214 1_445
H(37) C(41) 3.188 .
H(37) C(21) 3.296 1_445
H(37) C(40) 2.943 .
H(37) C(38) 3.365 2_547
H(37) H(2) 3.374 1_545
H(37) H(23) 2.605 1_445
H(37) H(24) 2.779 1_445
H(37) H(28) 3.513 1_545
H(37) H(36) 1.600 .
H(37) H(38) 1.600 .
H(37) H(39) 3.286 .
H(37) H(40) 2.757 2_547
H(37) H(41) 3.077 2_547
H(37) H(45) 2.285 .
H(37) H(46) 3.118 .
H(38) Si(2) 2.381 .
H(38) O(2) 3.461 .
H(38) C(39) 3.383 2_547
H(38) C(37) 3.203 .
H(38) C(24) 3.359 .
H(38) C(35) 2.789 .
H(38) C(30) 2.752 .
H(38) C(40) 3.539 .
H(38) C(29) 3.499 .
H(38) C(38) 3.178 .
H(38) C(31) 3.000 .
H(38) C(34) 3.044 .
H(38) C(32) 3.237 .
H(38) C(33) 3.251 .
H(38) H(31) 3.543 .
H(38) H(34) 3.593 .
H(38) H(36) 1.600 .
H(38) H(37) 1.600 .
H(38) H(39) 2.504 .
H(38) H(40) 3.124 2_547
H(38) H(41) 3.497 .
H(38) H(41) 3.540 2_547
H(38) H(43) 3.189 2_547
H(38) H(45) 2.943 .
H(38) H(42) 2.723 2_547
H(39) Si(2) 2.899 .
H(39) C(39) 3.343 .
H(39) C(39) 3.317 2_547
H(39) C(36) 3.013 .
H(39) C(37) 2.089 .
H(39) C(40) 2.690 .
H(39) C(31) 3.187 .
H(39) H(24) 2.929 2_647
H(39) H(31) 3.012 .
H(39) H(37) 3.286 .
H(39) H(38) 2.504 .
H(39) H(40) 1.600 .
H(39) H(41) 1.600 .
H(39) H(43) 3.576 .
H(39) H(43) 2.507 2_547
H(39) H(45) 2.520 .
H(39) H(46) 3.594 .
H(39) H(47) 2.941 .
H(39) H(42) 3.553 .
H(39) H(42) 3.301 2_547
H(40) C(39) 2.662 .
H(40) C(36) 3.361 2_557
H(40) C(37) 2.089 .
H(40) C(40) 2.670 .
H(40) C(26) 3.189 2_547
H(40) H(24) 2.743 2_647
H(40) H(28) 2.966 2_547
H(40) H(37) 2.757 2_557
H(40) H(38) 3.124 2_557
H(40) H(39) 1.600 .
H(40) H(41) 1.600 .
H(40) H(43) 2.949 .
H(40) H(43) 3.511 2_547
H(40) H(45) 2.973 .
H(40) H(45) 3.359 2_557
H(40) H(46) 3.560 .
H(40) H(47) 2.455 .
H(40) H(42) 2.456 .
H(40) H(44) 3.559 .
H(41) Si(2) 2.930 .
H(41) C(39) 2.680 .
H(41) C(37) 2.089 .
H(41) C(24) 2.916 .
H(41) C(30) 3.538 .
H(41) C(40) 3.351 .
H(41) C(40) 3.363 2_557
H(41) C(29) 3.230 .
H(41) C(31) 3.297 .
H(41) H(24) 2.845 2_647
H(41) H(31) 2.817 .
H(41) H(37) 3.077 2_557
H(41) H(38) 3.497 .
H(41) H(38) 3.540 2_557
H(41) H(39) 1.600 .
H(41) H(40) 1.600 .
H(41) H(43) 2.495 .
H(41) H(45) 3.594 .
H(41) H(45) 2.448 2_557
H(41) H(47) 3.554 .
H(41) H(47) 3.539 2_557
H(41) H(42) 2.946 .
H(41) H(44) 3.581 .
H(43) Si(2) 3.009 .
H(43) C(37) 2.076 .
H(43) C(24) 3.113 .
H(43) C(40) 3.347 .
H(43) C(38) 2.677 .
H(43) C(38) 3.394 2_557
H(43) C(25) 2.888 .
H(43) H(25) 2.784 1_455
H(43) H(27) 2.590 .
H(43) H(32) 3.528 2_557
H(43) H(38) 3.189 2_557
H(43) H(39) 3.576 .
H(43) H(39) 2.507 2_557
H(43) H(40) 2.949 .
H(43) H(40) 3.511 2_557
H(43) H(41) 2.495 .
H(43) H(45) 3.344 2_557
H(43) H(46) 3.581 .
H(43) H(47) 3.567 .
H(43) H(42) 1.600 .
H(43) H(44) 1.600 .
H(45) Si(2) 2.923 .
H(45) C(39) 3.346 .
H(45) C(36) 2.790 .
H(45) C(37) 2.080 .
H(45) C(38) 2.698 .
H(45) C(38) 3.302 2_547
H(45) H(23) 3.401 1_445
H(45) H(24) 3.210 1_445
H(45) H(37) 2.285 .
H(45) H(38) 2.943 .
H(45) H(39) 2.520 .
H(45) H(40) 2.973 .
H(45) H(40) 3.359 2_547
H(45) H(41) 3.594 .
H(45) H(41) 2.448 2_547
H(45) H(43) 3.344 2_547
H(45) H(46) 1.600 .
H(45) H(47) 1.600 .
H(45) H(42) 3.563 .
H(45) H(44) 3.582 .
H(46) Si(2) 3.005 .
H(46) C(39) 2.680 .
H(46) C(36) 3.580 .
H(46) C(37) 2.080 .
H(46) C(46) 3.045 .
H(46) C(41) 3.334 .
H(46) C(38) 3.352 .
H(46) C(34) 3.359 1_455
H(46) C(32) 3.044 1_455
H(46) C(33) 2.911 1_455
H(46) H(23) 3.060 1_445
H(46) H(32) 3.290 1_455
H(46) H(33) 3.082 1_455
H(46) H(37) 3.118 .
H(46) H(39) 3.594 .
H(46) H(40) 3.560 .
H(46) H(43) 3.581 .
H(46) H(45) 1.600 .
H(46) H(47) 1.600 .
H(46) H(52) 2.366 .
H(46) H(42) 2.944 .
H(46) H(44) 2.503 .
H(47) C(39) 2.676 .
H(47) C(37) 2.080 .
H(47) C(26) 3.441 2_547
H(47) C(38) 2.657 .
H(47) C(28) 3.322 2_547
H(47) C(27) 3.117 2_547
H(47) C(32) 3.271 1_455
H(47) H(29) 3.294 2_547
H(47) H(32) 3.054 1_455
H(47) H(39) 2.941 .
H(47) H(40) 2.455 .
H(47) H(41) 3.554 .
H(47) H(41) 3.539 2_547
H(47) H(43) 3.567 .
H(47) H(45) 1.600 .
H(47) H(46) 1.600 .
H(47) H(42) 2.474 .
H(47) H(44) 2.973 .
H(48) Si(2) 2.835 .
H(48) O(2) 3.041 .
H(48) O(1) 2.834 .
H(48) C(44) 3.244 .
H(48) C(12) 3.265 .
H(48) C(36) 3.279 .
H(48) C(11) 3.457 .
H(48) C(24) 3.021 .
H(48) C(46) 3.247 .
H(48) C(41) 2.041 .
H(48) C(43) 2.022 .
H(48) C(25) 3.422 .
H(48) H(2) 2.857 1_545
H(48) H(8) 3.257 .
H(48) H(27) 3.418 .
H(48) H(36) 2.773 .
H(48) H(49) 2.319 .
H(48) H(9) 3.113 .
H(48) H(35) 2.739 .
H(49) C(44) 2.029 .
H(49) C(42) 2.032 .
H(49) C(41) 3.288 .
H(49) C(45) 3.248 .
H(49) C(16) 2.984 2_546
H(49) H(16) 2.935 2_546
H(49) H(17) 2.924 2_546
H(49) H(18) 2.595 2_546
H(49) H(48) 2.319 .
H(49) H(50) 2.331 .
H(50) C(13) 3.324 1_455
H(50) C(42) 3.251 .
H(50) C(46) 3.270 .
H(50) C(43) 2.030 .
H(50) C(45) 2.033 .
H(50) C(15) 3.412 1_445
H(50) C(16) 3.144 2_546
H(50) H(17) 2.902 2_546
H(50) H(18) 2.512 2_546
H(50) H(22) 3.395 1_445
H(50) H(49) 2.331 .
H(50) H(51) 2.334 .
H(50) H(10) 3.479 1_455
H(50) H(11) 2.874 1_455
H(50) H(12) 3.101 1_455
H(50) H(13) 2.679 1_445
H(50) H(21) 3.591 2_546
H(50) H(15) 3.276 1_445
H(51) O(2) 2.594 1_455
H(51) O(1) 3.209 1_455
H(51) C(44) 2.031 .
H(51) C(11) 3.541 1_455
H(51) C(35) 3.200 1_455
H(51) C(46) 2.046 .
H(51) C(41) 3.286 .
H(51) C(43) 3.247 .
H(51) H(8) 3.090 1_455
H(51) H(22) 3.230 1_445
H(51) H(26) 3.139 1_455
H(51) H(50) 2.334 .
H(51) H(52) 2.339 .
H(51) H(35) 2.565 1_455
H(51) H(11) 2.822 1_455
H(51) H(13) 3.294 1_445
H(52) Si(2) 3.070 .
H(52) C(44) 3.263 .
H(52) C(39) 3.068 .
H(52) C(37) 3.168 .
H(52) C(42) 3.251 .
H(52) C(35) 3.267 1_455
H(52) C(41) 2.038 .
H(52) C(40) 3.133 .
H(52) C(45) 2.041 .
H(52) C(34) 3.422 1_455
H(52) H(23) 3.004 1_445
H(52) H(25) 3.410 1_455
H(52) H(26) 3.565 1_455
H(52) H(30) 3.402 1_455
H(52) H(46) 2.366 .
H(52) H(51) 2.339 .
H(52) H(44) 2.277 .
H(9) O(2) 3.42(3) .
H(9) C(1) 2.97(3) .
H(9) C(6) 2.44(3) .
H(9) C(12) 1.87(3) .
H(9) C(11) 3.08(3) .
H(9) C(24) 3.13(3) .
H(9) C(7) 2.45(3) .
H(9) C(5) 2.99(3) .
H(9) C(29) 3.14(3) .
H(9) C(26) 2.73(3) .
H(9) C(28) 2.97(2) .
H(9) C(25) 2.88(3) .
H(9) C(27) 2.78(3) .
H(9) H(4) 3.231 .
H(9) H(8) 3.356 .
H(9) H(26) 3.429 .
H(9) H(27) 3.398 .
H(9) H(28) 3.195 .
H(9) H(29) 3.270 .
H(9) H(30) 3.523 .
H(9) H(48) 3.113 .
H(9) H(35) 2.68(5) .
H(9) H(11) 3.197 .
H(35) O(1) 2.12(3) .
H(35) C(12) 3.12(3) .
H(35) C(11) 3.26(3) .
H(35) C(24) 2.97(3) .
H(35) C(35) 1.77(3) .
H(35) C(30) 2.44(3) .
H(35) C(29) 2.52(3) .
H(35) C(45) 3.47(3) 1_655
H(35) C(28) 3.17(3) .
H(35) C(34) 2.98(3) .
H(35) H(1) 3.593 1_545
H(35) H(8) 2.723 .
H(35) H(30) 3.438 .
H(35) H(34) 3.233 .
H(35) H(36) 3.004 .
H(35) H(48) 2.739 .
H(35) H(51) 2.565 1_655
H(35) H(9) 2.68(5) .
H(10) Si(1) 2.383 .
H(10) C(1) 3.395 .
H(10) C(6) 3.532 .
H(10) C(12) 3.076 .
H(10) C(11) 3.367 .
H(10) C(9) 3.184 .
H(10) C(7) 2.831 .
H(10) C(8) 2.892 .
H(10) C(10) 3.392 .
H(10) C(17) 3.414 2_646
H(10) C(14) 3.167 .
H(10) C(16) 2.969 .
H(10) H(5) 3.310 .
H(10) H(16) 3.231 .
H(10) H(17) 2.263 .
H(10) H(18) 3.468 2_646
H(10) H(19) 3.143 .
H(10) H(50) 3.479 1_655
H(10) H(11) 1.600 .
H(10) H(12) 1.600 .
H(10) H(21) 2.436 2_646
H(11) Si(1) 2.383 .
H(11) O(1) 2.901 .
H(11) C(1) 3.327 .
H(11) C(18) 3.149 .
H(11) C(44) 3.143 1_655
H(11) C(6) 3.566 .
H(11) C(12) 2.710 .
H(11) C(11) 3.165 .
H(11) C(7) 3.032 .
H(11) C(23) 2.995 .
H(11) C(45) 3.115 1_655
H(11) H(8) 3.515 .
H(11) H(26) 2.336 .
H(11) H(50) 2.874 1_655
H(11) H(51) 2.822 1_655
H(11) H(9) 3.197 .
H(11) H(10) 1.600 .
H(11) H(12) 1.600 .
H(12) Si(1) 2.383 .
H(12) C(18) 3.101 .
H(12) C(44) 3.368 1_655
H(12) C(23) 3.308 .
H(12) C(17) 3.141 .
H(12) C(14) 3.224 .
H(12) H(4) 3.366 1_655
H(12) H(17) 3.064 .
H(12) H(18) 2.994 2_646
H(12) H(19) 2.456 .
H(12) H(26) 3.015 .
H(12) H(50) 3.101 1_655
H(12) H(10) 1.600 .
H(12) H(11) 1.600 .
H(12) H(20) 3.431 .
H(12) H(21) 3.185 2_646
H(12) H(15) 3.376 2_646
H(13) Si(1) 3.099 .
H(13) C(18) 3.404 .
H(13) C(2) 3.473 .
H(13) C(44) 3.137 1_665
H(13) C(11) 3.569 1_565
H(13) C(19) 3.001 .
H(13) C(45) 3.468 1_665
H(13) C(17) 2.667 .
H(13) C(14) 2.076 .
H(13) C(16) 3.335 .
H(13) H(1) 2.856 .
H(13) H(7) 3.421 1_565
H(13) H(8) 2.912 1_565
H(13) H(16) 3.565 .
H(13) H(18) 3.542 .
H(13) H(19) 3.571 .
H(13) H(22) 2.172 .
H(13) H(50) 2.679 1_665
H(13) H(51) 3.294 1_665
H(13) H(20) 2.492 .
H(13) H(21) 2.924 .
H(13) H(14) 1.600 .
H(13) H(15) 1.600 .
H(20) Si(1) 2.988 .
H(20) C(18) 3.069 .
H(20) C(19) 2.903 .
H(20) C(4) 3.299 1_655
H(20) C(15) 2.704 .
H(20) C(14) 2.084 .
H(20) C(16) 3.357 .
H(20) H(3) 2.651 1_655
H(20) H(6) 3.282 2_656
H(20) H(18) 3.552 .
H(20) H(19) 1.600 .
H(20) H(22) 2.511 .
H(20) H(12) 3.431 .
H(20) H(13) 2.492 .
H(20) H(21) 1.600 .
H(20) H(14) 3.583 .
H(20) H(15) 3.029 .
H(21) C(13) 3.204 2_656
H(21) C(9) 3.264 2_656
H(21) C(10) 3.408 2_656
H(21) C(15) 2.687 .
H(21) C(14) 2.084 .
H(21) C(16) 2.666 .
H(21) H(6) 3.267 2_656
H(21) H(7) 3.483 2_656
H(21) H(16) 3.551 .
H(21) H(17) 2.980 .
H(21) H(17) 3.130 2_656
H(21) H(18) 2.443 .
H(21) H(19) 1.600 .
H(21) H(50) 3.591 2_556
H(21) H(10) 2.436 2_656
H(21) H(12) 3.185 2_656
H(21) H(13) 2.924 .
H(21) H(20) 1.600 .
H(21) H(14) 3.596 .
H(21) H(15) 2.531 .
H(14) Si(1) 2.992 .
H(14) C(1) 2.938 .
H(14) C(2) 2.695 .
H(14) C(11) 3.250 1_565
H(14) C(3) 3.564 .
H(14) C(10) 3.288 1_565
H(14) C(17) 3.358 .
H(14) C(14) 2.076 .
H(14) C(16) 2.703 .
H(14) H(1) 2.472 .
H(14) H(5) 3.565 2_556
H(14) H(6) 3.510 2_556
H(14) H(7) 2.681 1_565
H(14) H(8) 2.614 1_565
H(14) H(16) 2.497 .
H(14) H(17) 3.583 .
H(14) H(18) 3.023 .
H(14) H(22) 3.399 .
H(14) H(13) 1.600 .
H(14) H(20) 3.583 .
H(14) H(21) 3.596 .
H(14) H(15) 1.600 .
H(15) C(11) 3.582 1_565
H(15) C(10) 3.240 1_565
H(15) C(17) 2.721 .
H(15) C(14) 2.076 .
H(15) C(16) 2.604 .
H(15) H(7) 2.538 1_565
H(15) H(8) 3.243 1_565
H(15) H(16) 2.837 .
H(15) H(17) 3.520 .
H(15) H(17) 3.390 2_656
H(15) H(18) 2.422 .
H(15) H(19) 2.992 2_656
H(15) H(50) 3.276 1_665
H(15) H(12) 3.376 2_656
H(15) H(13) 1.600 .
H(15) H(20) 3.029 .
H(15) H(21) 2.531 .
H(15) H(14) 1.600 .
H(42) C(36) 3.566 2_557
H(42) C(37) 2.076 .
H(42) C(40) 2.665 .
H(42) C(38) 2.658 .
H(42) C(32) 2.930 2_557
H(42) C(33) 3.011 2_557
H(42) H(25) 3.540 1_455
H(42) H(32) 2.908 2_557
H(42) H(33) 3.037 2_557
H(42) H(38) 2.723 2_557
H(42) H(39) 3.553 .
H(42) H(39) 3.301 2_557
H(42) H(40) 2.456 .
H(42) H(41) 2.946 .
H(42) H(43) 1.600 .
H(42) H(45) 3.563 .
H(42) H(46) 2.944 .
H(42) H(47) 2.474 .
H(42) H(44) 1.600 .
H(44) Si(2) 3.038 .
H(44) C(37) 2.076 .
H(44) C(46) 2.930 .
H(44) C(41) 3.218 .
H(44) C(40) 2.688 .
H(44) C(38) 3.346 .
H(44) C(22) 3.411 1_455
H(44) C(32) 3.543 2_557
H(44) H(25) 2.466 1_455
H(44) H(27) 3.108 .
H(44) H(30) 3.187 1_455
H(44) H(32) 3.067 2_557
H(44) H(40) 3.559 .
H(44) H(41) 3.581 .
H(44) H(43) 1.600 .
H(44) H(45) 3.582 .
H(44) H(46) 2.503 .
H(44) H(47) 2.973 .
H(44) H(52) 2.277 .
H(44) H(42) 1.600 .

loop_
_geom_torsion_atom_site_label_1
_geom_torsion_atom_site_label_2
_geom_torsion_atom_site_label_3
_geom_torsion_atom_site_label_4
_geom_torsion
C(1) Si(1) C(18) C(23) 85.7(2)
C(1) Si(1) C(18) C(19) -96.4(2)
C(18) Si(1) C(1) C(2) 50.2(2)
C(18) Si(1) C(1) C(6) -133.3(2)
C(13) Si(1) C(1) C(2) 167.14(17)
C(13) Si(1) C(1) C(6) -16.4(2)
C(1) Si(1) C(14) C(17) 172.68(18)
C(1) Si(1) C(14) C(15) 49.5(2)
C(1) Si(1) C(14) C(16) -69.7(2)
C(14) Si(1) C(1) C(2) -71.97(18)
C(14) Si(1) C(1) C(6) 104.5(2)
C(13) Si(1) C(18) C(23) -37.6(2)
C(13) Si(1) C(18) C(19) 140.4(2)
C(18) Si(1) C(14) C(17) 53.8(2)
C(18) Si(1) C(14) C(15) -69.4(2)
C(18) Si(1) C(14) C(16) 171.44(17)
C(14) Si(1) C(18) C(23) -155.0(2)
C(14) Si(1) C(18) C(19) 23.0(2)
C(13) Si(1) C(14) C(17) -62.1(2)
C(13) Si(1) C(14) C(15) 174.74(17)
C(13) Si(1) C(14) C(16) 55.6(2)
C(36) Si(2) C(37) C(39) -171.38(16)
C(36) Si(2) C(37) C(40) -48.97(18)
C(36) Si(2) C(37) C(38) 69.10(19)
C(36) Si(2) C(24) C(29) -21.7(2)
C(36) Si(2) C(24) C(25) 161.29(17)
C(36) Si(2) C(41) C(42) -66.0(2)
C(36) Si(2) C(41) C(46) 109.3(2)
C(37) Si(2) C(24) C(29) 99.4(2)
C(37) Si(2) C(24) C(25) -77.61(19)
C(24) Si(2) C(37) C(39) 62.53(19)
C(24) Si(2) C(37) C(40) -175.06(15)
C(24) Si(2) C(37) C(38) -56.99(19)
C(37) Si(2) C(41) C(42) 175.4(2)
C(37) Si(2) C(41) C(46) -9.3(2)
C(41) Si(2) C(37) C(39) -53.7(2)
C(41) Si(2) C(37) C(40) 68.74(19)
C(41) Si(2) C(37) C(38) -173.19(16)
C(24) Si(2) C(41) C(42) 56.5(2)
C(24) Si(2) C(41) C(46) -128.2(2)
C(41) Si(2) C(24) C(29) -137.4(2)
C(41) Si(2) C(24) C(25) 45.5(2)
Si(1) C(1) C(2) C(3) 175.07(19)
Si(1) C(1) C(6) C(7) 4.2(3)
Si(1) C(1) C(6) C(5) -176.54(18)
C(2) C(1) C(6) C(7) -179.3(2)
C(2) C(1) C(6) C(5) -0.1(2)
C(6) C(1) C(2) C(3) -1.8(3)
Si(1) C(18) C(23) C(22) 178.6(2)
Si(1) C(18) C(19) C(20) -177.8(2)
C(23) C(18) C(19) C(20) 0.2(3)
C(19) C(18) C(23) C(22) 0.4(3)
C(1) C(2) C(3) C(4) 2.1(3)
C(43) C(44) C(45) C(46) 0.0(3)
C(45) C(44) C(43) C(42) -0.2(3)
C(1) C(6) C(7) C(12) 85.9(3)
C(1) C(6) C(7) C(8) -94.9(2)
C(1) C(6) C(5) C(4) 1.6(3)
C(7) C(6) C(5) C(4) -179.1(2)
C(5) C(6) C(7) C(12) -93.4(2)
C(5) C(6) C(7) C(8) 85.8(3)
O(1) C(12) C(11) C(10) -177.7(2)
O(1) C(12) C(7) C(6) -1.5(3)
O(1) C(12) C(7) C(8) 179.2(2)
C(11) C(12) C(7) C(6) -179.7(2)
C(11) C(12) C(7) C(8) 1.0(3)
C(7) C(12) C(11) C(10) 0.5(3)
C(12) C(11) C(10) C(9) -1.9(3)
C(41) C(42) C(43) C(44) 0.1(3)
C(43) C(42) C(41) Si(2) 176.0(2)
C(43) C(42) C(41) C(46) 0.3(3)
Si(2) C(24) C(29) C(30) 5.9(3)
Si(2) C(24) C(29) C(28) -176.67(19)
Si(2) C(24) C(25) C(26) 175.9(2)
C(29) C(24) C(25) C(26) -1.5(3)
C(25) C(24) C(29) C(30) -177.1(2)
C(25) C(24) C(29) C(28) 0.4(3)
C(8) C(9) C(10) C(11) 1.6(3)
C(10) C(9) C(8) C(7) 0.0(3)
C(2) C(3) C(4) C(5) -0.5(3)
C(6) C(7) C(8) C(9) 179.4(2)
C(12) C(7) C(8) C(9) -1.3(3)
C(19) C(20) C(21) C(22) 0.4(4)
C(21) C(20) C(19) C(18) -0.6(4)
O(2) C(35) C(30) C(29) -1.2(3)
O(2) C(35) C(30) C(31) 179.3(2)
O(2) C(35) C(34) C(33) -178.1(2)
C(30) C(35) C(34) C(33) -0.9(4)
C(34) C(35) C(30) C(29) -178.2(2)
C(34) C(35) C(30) C(31) 2.3(4)
C(35) C(30) C(29) C(24) 78.7(3)
C(35) C(30) C(29) C(28) -98.8(3)
C(35) C(30) C(31) C(32) -2.4(4)
C(29) C(30) C(31) C(32) 178.0(2)
C(31) C(30) C(29) C(24) -101.8(3)
C(31) C(30) C(29) C(28) 80.7(3)
C(18) C(23) C(22) C(21) -0.7(4)
C(6) C(5) C(4) C(3) -1.3(3)
C(41) C(46) C(45) C(44) 0.3(4)
C(45) C(46) C(41) Si(2) -175.7(2)
C(45) C(46) C(41) C(42) -0.4(4)
C(20) C(21) C(22) C(23) 0.3(4)
C(24) C(29) C(28) C(27) 1.1(3)
C(30) C(29) C(28) C(27) 178.6(2)
C(25) C(26) C(27) C(28) 0.4(4)
C(27) C(26) C(25) C(24) 1.1(4)
C(29) C(28) C(27) C(26) -1.5(4)
C(30) C(31) C(32) C(33) 1.2(4)
C(35) C(34) C(33) C(32) -0.4(5)
C(31) C(32) C(33) C(34) 0.3(5)
